data_7713233
loop_
_publ_author_name
'Chen, Leyi'
'Sun, Fang'
'Shen, Quanli'
'Wang, Lei'
'Liu, Yonggang'
'Fan, Hao'
'Tang, Qing'
'Tang, Zhenghua'

_publ_section_title
;
 Structure, optical properties, and catalytic applications of
 alkynyl-protected M<sub>4</sub>Rh<sub>2</sub> (M = Ag/Au) nanoclusters
 with atomic precision: a comparative study.
;
_journal_name_full 'Dalton transactions (Cambridge, England : 2003)'
_journal_paper_doi 10.1039/d3dt01326j
_journal_year 2023
_chemical_formula_sum 'C137 H78 Au4 F48 P2 Rh2'
_chemical_formula_weight 3691.62
_space_group_crystal_system triclinic
_space_group_IT_number 2
_space_group_name_Hall '-P 1'
_space_group_name_H-M_alt 'P -1'
_atom_sites_solution_hydrogens geom
_audit_creation_method SHELXL-2018/3
_audit_update_record
;
2022-10-08 deposited with the CCDC.	2023-06-09 downloaded from the CCDC.
;
_cell_angle_alpha 90.3557(8)
_cell_angle_beta 103.8441(8)
_cell_angle_gamma 115.4022(10)
_cell_formula_units_Z 2
_cell_length_a 17.16177(18)
_cell_length_b 17.24053(19)
_cell_length_c 24.4066(2)
_cell_measurement_reflns_used 63046
_cell_measurement_temperature 120(2)
_cell_measurement_theta_max 31.0730
_cell_measurement_theta_min 2.3180
_cell_volume 6284.74(13)
_computing_structure_refinement 'SHELXL-2018/3 (Sheldrick, 2018)'
_diffrn_ambient_temperature 120(2)
_diffrn_measured_fraction_theta_full 0.996
_diffrn_measured_fraction_theta_max 0.838
_diffrn_measurement_device_type 'XtaLAB Synergy R, DW system, HyPix'
_diffrn_radiation_type MoK\a
_diffrn_radiation_wavelength 0.71073
_diffrn_reflns_av_R_equivalents 0.0541
_diffrn_reflns_av_unetI/netI 0.0469
_diffrn_reflns_Laue_measured_fraction_full 0.996
_diffrn_reflns_Laue_measured_fraction_max 0.838
_diffrn_reflns_limit_h_max 24
_diffrn_reflns_limit_h_min -24
_diffrn_reflns_limit_k_max 23
_diffrn_reflns_limit_k_min -24
_diffrn_reflns_limit_l_max 34
_diffrn_reflns_limit_l_min -33
_diffrn_reflns_number 183311
_diffrn_reflns_point_group_measured_fraction_full 0.996
_diffrn_reflns_point_group_measured_fraction_max 0.838
_diffrn_reflns_theta_full 25.242
_diffrn_reflns_theta_max 31.025
_diffrn_reflns_theta_min 2.241
_exptl_absorpt_coefficient_mu 5.057
_exptl_crystal_colour 'clear dark orange'
_exptl_crystal_density_diffrn 1.951
_exptl_crystal_description needle
_exptl_crystal_F_000 3536
_exptl_crystal_size_max 0.100
_exptl_crystal_size_mid 0.030
_exptl_crystal_size_min 0.030
_refine_diff_density_max 1.872
_refine_diff_density_min -2.887
_refine_diff_density_rms 0.167
_refine_ls_extinction_method none
_refine_ls_goodness_of_fit_ref 1.033
_refine_ls_hydrogen_treatment constr
_refine_ls_matrix_type full
_refine_ls_number_parameters 2053
_refine_ls_number_reflns 33635
_refine_ls_number_restraints 2284
_refine_ls_restrained_S_all 1.036
_refine_ls_R_factor_all 0.0604
_refine_ls_R_factor_gt 0.0378
_refine_ls_shift/su_max 0.004
_refine_ls_shift/su_mean 0.000
_refine_ls_structure_factor_coef Fsqd
_refine_ls_weighting_details 'w=1/[\s^2^(Fo^2^)+(0.0457P)^2^+17.2444P] where P=(Fo^2^+2Fc^2^)/3'
_refine_ls_weighting_scheme calc
_refine_ls_wR_factor_gt 0.0868
_refine_ls_wR_factor_ref 0.0951
_reflns_Friedel_coverage 0.000
_reflns_number_gt 26010
_reflns_number_total 33635
_reflns_threshold_expression 'I > 2\s(I)'
_cod_data_source_file d3dt01326j2.cif
_cod_data_source_block exp_2046_1_auto
_cod_original_cell_volume 6284.73(12)
_cod_database_code 7713233
_shelx_shelxl_version_number 2018/3
_shelx_space_group_comment
;
The symmetry employed for this shelxl refinement is uniquely defined
by the following loop, which should always be used as a source of
symmetry information in preference to the above space-group names.
They are only intended as comments.
;
_shelx_estimated_absorpt_t_min 0.632
_shelx_estimated_absorpt_t_max 0.863

loop_
_space_group_symop_operation_xyz
'x, y, z'
'-x, -y, -z'

loop_
_atom_site_label
_atom_site_type_symbol
_atom_site_fract_x
_atom_site_fract_y
_atom_site_fract_z
_atom_site_U_iso_or_equiv
_atom_site_adp_type
_atom_site_occupancy
_atom_site_site_symmetry_order
_atom_site_calc_flag
_atom_site_refinement_flags_posn
_atom_site_refinement_flags_adp
_atom_site_refinement_flags_occupancy
_atom_site_disorder_assembly
_atom_site_disorder_group
Au6 Au 0.85952(2) 0.94092(2) -0.04772(2) 0.01661(4) Uani 1 1 d . . . . .
Au3 Au 0.51330(2) 0.50224(2) 0.41435(2) 0.01854(4) Uani 1 1 d . . . . .
Au2 Au 0.98047(2) 1.08786(2) 0.04643(2) 0.02175(4) Uani 1 1 d . . . . .
Au5 Au 0.60193(2) 0.62883(2) 0.52367(2) 0.02242(4) Uani 1 1 d . . . . .
Rh1 Rh 0.96544(2) 0.90355(2) 0.06552(2) 0.01252(6) Uani 1 1 d . . . . .
Rh4 Rh 0.60354(2) 0.44597(2) 0.52417(2) 0.01416(7) Uani 1 1 d . . . . .
P1 P 0.93280(7) 0.80738(7) 0.12843(4) 0.0148(2) Uani 1 1 d . . . . .
P2 P 0.71284(7) 0.40351(7) 0.54881(4) 0.0153(2) Uani 1 1 d . . . . .
F1 F 1.2183(2) 0.77248(19) -0.12045(14) 0.0354(7) Uani 1 1 d . U . . .
C1 C 0.8379(3) 0.8576(3) 0.01840(18) 0.0178(8) Uani 1 1 d . . . . .
F4 F 1.1009(2) 0.7654(2) 0.61957(14) 0.0372(7) Uani 1 1 d . . . . .
F6 F 1.0557(2) 0.7999(2) 0.53834(14) 0.0407(8) Uani 1 1 d . . . . .
C4 C 0.6921(3) 0.5700(3) 0.54636(18) 0.0178(8) Uani 1 1 d . . . . .
F8 F 1.2453(2) 0.6780(2) -0.07292(18) 0.0504(9) Uani 1 1 d . U . . .
F10 F 0.8794(2) 0.8738(3) 0.74773(14) 0.0503(10) Uani 1 1 d . . . . .
C6 C 1.0977(3) 0.9657(3) 0.10605(17) 0.0157(8) Uani 1 1 d . . . . .
C8 C 0.4997(3) 0.6739(3) 0.49756(18) 0.0194(9) Uani 1 1 d . . . . .
C10 C 0.6107(3) 0.4529(3) 0.44285(18) 0.0200(9) Uani 1 1 d . . . . .
C12 C 0.9878(3) 0.8239(3) 0.01663(18) 0.0167(8) Uani 1 1 d . . . . .
F12 F 0.5340(2) 0.6042(2) 0.06729(15) 0.0506(10) Uani 1 1 d . . . . .
F14 F 0.8442(3) 0.9426(2) 0.68187(16) 0.0539(10) Uani 1 1 d . . . . .
F16 F 0.9833(3) 0.9800(2) 0.72469(18) 0.0604(12) Uani 1 1 d . . . . .
C14 C 0.4152(3) 0.5520(3) 0.39760(18) 0.0178(9) Uani 1 1 d . . . . .
C16 C 0.9486(3) 0.9945(3) 0.10712(18) 0.0170(8) Uani 1 1 d . . . . .
F18 F 0.4766(3) 0.7846(3) -0.17989(15) 0.0708(14) Uani 1 1 d . . . . .
F20 F 0.8995(3) 0.9354(3) 0.54051(18) 0.0599(10) Uani 1 1 d . U . . .
C18 C 0.7604(3) 0.8348(3) -0.01116(18) 0.0189(9) Uani 1 1 d . . . . .
F22 F 1.1350(2) 0.8987(2) 0.61027(18) 0.0517(10) Uani 1 1 d . . . . .
F24 F 0.4158(2) 0.6231(2) 0.03772(14) 0.0456(9) Uani 1 1 d . . . . .
F26 F 0.4384(2) 0.5364(2) -0.01209(16) 0.0488(9) Uani 1 1 d . . . . .
F28 F 1.1626(3) 0.6406(2) -0.15881(17) 0.0561(11) Uani 1 1 d . U . . .
F30 F 0.7393(15) 1.1290(10) 0.2769(7) 0.050(3) Uani 0.380(13) 1 d D . P A 1
C20 C 0.4234(3) 0.5434(3) 0.34943(18) 0.0219(9) Uani 1 1 d . . . . .
C22 C 0.7451(3) 0.6471(3) 0.56543(19) 0.0214(9) Uani 1 1 d . . . . .
C24 C 0.5684(3) 0.7434(3) 0.51197(19) 0.0223(9) Uani 1 1 d . . . . .
F32 F 0.5153(3) 0.7124(3) 0.15485(17) 0.0606(11) Uani 1 1 d . . . . .
C26 C 1.0142(3) 0.7123(3) -0.04301(18) 0.0175(8) Uani 1 1 d . . . . .
C28 C 1.1774(3) 1.0077(3) 0.13105(18) 0.0187(9) Uani 1 1 d . . . . .
F34 F 1.1201(3) 1.3339(2) 0.2717(2) 0.0740(14) Uani 1 1 d . . . . .
C30 C 0.8708(3) 0.6935(3) 0.09991(19) 0.0183(9) Uani 1 1 d . . . . .
C32 C 0.8263(3) 0.7231(3) 0.59262(19) 0.0220(9) Uani 1 1 d . . . . .
F36 F 0.9309(3) 0.4132(2) -0.0777(3) 0.0804(15) Uani 1 1 d . U . . .
C34 C 0.8212(3) 0.6653(3) 0.04303(19) 0.0194(9) Uani 1 1 d . . . . .
H34 H 0.821216 0.706046 0.017026 0.023 Uiso 1 1 calc R U . . .
F38 F 1.3335(3) 1.2435(3) 0.2978(2) 0.0595(12) Uani 0.822(6) 1 d D U P B 1
C36 C 1.2631(3) 1.0413(3) 0.17400(18) 0.0207(9) Uani 1 1 d . . . . .
C38 C 1.0020(3) 0.7794(3) -0.01560(19) 0.0202(9) Uani 1 1 d . . . . .
C40 C 0.8330(3) 0.5228(3) 0.49672(19) 0.0224(9) Uani 1 1 d . . . . .
H40 H 0.781057 0.516594 0.468560 0.027 Uiso 1 1 calc R U . . .
F40 F 1.0495(3) 1.3834(2) 0.21211(16) 0.0680(13) Uani 1 1 d . . . . .
F42 F 0.3806(2) 0.7650(4) -0.1341(2) 0.0890(19) Uani 1 1 d . . . . .
C42 C 0.6108(3) 0.4597(3) 0.39273(18) 0.0205(9) Uani 1 1 d . . . . .
C44 C 0.6347(3) 0.2711(3) 0.4558(2) 0.0253(10) Uani 1 1 d . . . . .
H44 H 0.589290 0.289741 0.443770 0.030 Uiso 1 1 calc R U . . .
F44 F 0.7990(5) 0.3339(5) 0.3337(3) 0.0607(17) Uani 0.714(7) 1 d D U P C 1
C46 C 0.7233(3) 0.3750(3) 0.62038(19) 0.0217(9) Uani 1 1 d . . . . .
C48 C 0.7717(3) 0.5768(3) 0.0248(2) 0.0262(10) Uani 1 1 d . . . . .
H48 H 0.737157 0.557752 -0.013612 0.031 Uiso 1 1 calc R U . . .
F46 F 0.5752(12) 1.0593(12) 0.5426(8) 0.050(2) Uani 0.323(12) 1 d D U P D 1
C50 C 0.9424(3) 1.0542(3) 0.13015(18) 0.0196(9) Uani 1 1 d . . . . .
F48 F 0.8547(4) 0.4514(2) -0.0402(2) 0.0812(16) Uani 1 1 d . U . . .
C52 C 0.9056(3) 0.7364(3) 0.5808(2) 0.0236(10) Uani 1 1 d . . . . .
H52 H 0.905929 0.696717 0.553751 0.028 Uiso 1 1 calc R U . . .
C54 C 0.8270(3) 0.7828(3) 0.6323(2) 0.0233(10) Uani 1 1 d . . . . .
H54 H 0.772879 0.775413 0.640243 0.028 Uiso 1 1 calc R U . . .
F50 F 1.5372(3) 1.0309(4) 0.2581(3) 0.0623(14) Uani 0.779(6) 1 d D U P E 1
F52 F 1.0233(4) 1.3626(3) 0.2927(2) 0.0817(16) Uani 1 1 d . . . . .
F54 F 0.8361(3) 0.4472(3) -0.1286(2) 0.0955(19) Uani 1 1 d . U . . .
C56 C 0.8246(3) 0.4814(3) 0.54576(18) 0.0178(8) Uani 1 1 d . . . . .
C58 C 0.5941(4) 0.8897(3) 0.5442(2) 0.0304(11) Uani 1 1 d . . . . .
H58 H 0.532492 0.867727 0.542865 0.037 Uiso 1 1 calc R U . . .
C60 C 1.0884(3) 0.7328(3) -0.06469(19) 0.0216(9) Uani 1 1 d . . . . .
H60 H 1.130580 0.791428 -0.062552 0.026 Uiso 1 1 calc R U . . .
C62 C 0.7018(3) 0.3099(3) 0.50604(19) 0.0203(9) Uani 1 1 d . . . . .
C64 C 0.6640(3) 0.7916(3) -0.02740(18) 0.0208(9) Uani 1 1 d . . . . .
C66 C 0.9251(3) 1.1065(3) 0.16745(18) 0.0208(9) Uani 1 1 d . . . . .
C68 C 0.6284(3) 0.8345(3) 0.5284(2) 0.0259(10) Uani 1 1 d . . . . .
C70 C 0.9875(3) 1.1918(3) 0.18895(19) 0.0232(10) Uani 1 1 d . . . . .
H70 H 1.041603 1.217446 0.177737 0.028 Uiso 1 1 calc R U . . .
C72 C 1.0398(3) 0.5814(3) -0.0934(2) 0.0241(10) Uani 1 1 d . . . . .
H72 H 1.048891 0.537149 -0.110076 0.029 Uiso 1 1 calc R U . . .
C74 C 1.3168(3) 0.9987(3) 0.1800(2) 0.0252(10) Uani 1 1 d . . . . .
H74 H 1.299248 0.948844 0.154381 0.030 Uiso 1 1 calc R U . . .
C76 C 1.0348(3) 0.8144(3) 0.17632(18) 0.0184(9) Uani 1 1 d . . . . .
C78 C 0.8642(3) 0.8162(3) 0.17266(19) 0.0210(9) Uani 1 1 d . . . . .
C80 C 0.6327(3) 0.4497(3) 0.34044(19) 0.0218(9) Uani 1 1 d . . . . .
C82 C 0.4114(3) 0.5414(3) 0.28829(19) 0.0233(10) Uani 1 1 d . . . . .
C84 C 0.6131(3) 0.8162(3) -0.0707(2) 0.0257(10) Uani 1 1 d . . . . .
H84 H 0.641734 0.860907 -0.091835 0.031 Uiso 1 1 calc R U . . .
F56 F 0.4952(3) 0.8880(4) -0.1240(2) 0.0778(14) Uani 1 1 d . . . . .
C86 C 1.0762(3) 0.7670(3) 0.1613(2) 0.0240(10) Uani 1 1 d . . . . .
H86 H 1.047658 0.726222 0.127982 0.029 Uiso 1 1 calc R U . . .
F58 F 1.4508(5) 1.2287(5) 0.3436(2) 0.0795(16) Uani 0.822(6) 1 d D U P B 1
C88 C 0.9520(3) 0.6253(3) -0.0476(2) 0.0233(9) Uani 1 1 d . . . . .
H88 H 0.900961 0.610346 -0.033507 0.028 Uiso 1 1 calc R U . . .
F60 F 0.9246(3) 1.0438(3) 0.5951(2) 0.0962(18) Uani 1 1 d . U . . .
C90 C 0.8461(3) 1.0704(3) 0.1848(2) 0.0264(10) Uani 1 1 d . . . . .
H90 H 0.803405 1.012308 0.170994 0.032 Uiso 1 1 calc R U . . .
C92 C 0.8916(4) 1.2041(3) 0.2435(2) 0.0310(11) Uani 1 1 d . . . . .
H92 H 0.879976 1.237206 0.268891 0.037 Uiso 1 1 calc R U . . .
C94 C 0.9928(4) 0.5839(3) 0.5310(2) 0.0331(12) Uani 1 1 d . . . . .
H94 H 1.050345 0.618923 0.525998 0.040 Uiso 1 1 calc R U . . .
C96 C 1.0787(3) 0.8761(3) 0.2245(2) 0.0236(10) Uani 1 1 d . . . . .
H96 H 1.052021 0.910529 0.234275 0.028 Uiso 1 1 calc R U . . .
C98 C 0.6756(4) 0.2902(3) 0.6294(2) 0.0275(10) Uani 1 1 d . . . . .
H98 H 0.644506 0.245722 0.598089 0.033 Uiso 1 1 calc R U . . .
C100 C 0.7675(3) 0.4403(3) 0.6668(2) 0.0265(10) Uani 1 1 d . . . . .
H100 H 0.797777 0.499034 0.660921 0.032 Uiso 1 1 calc R U . . .
C102 C 0.7185(4) 0.8683(3) 0.5291(2) 0.0313(11) Uani 1 1 d . . . . .
H102 H 0.741604 0.831431 0.517876 0.038 Uiso 1 1 calc R U . . .
F62 F 1.4570(5) 0.9527(5) 0.1810(2) 0.0668(15) Uani 0.779(6) 1 d D U P E 1
F64 F 0.5591(8) 0.5469(9) 0.1924(5) 0.066(2) Uani 0.434(7) 1 d D U P F 1
C104 C 0.7936(3) 0.8365(3) 0.1480(2) 0.0230(9) Uani 1 1 d . . . . .
H104 H 0.787017 0.852637 0.110648 0.028 Uiso 1 1 calc R U . . .
C106 C 1.1588(4) 0.7787(4) 0.1946(2) 0.0325(12) Uani 1 1 d . . . . .
H106 H 1.186881 0.746185 0.184135 0.039 Uiso 1 1 calc R U . . .
F66 F 0.8874(3) 1.0428(3) 0.5048(2) 0.0851(16) Uani 1 1 d . U . . .
F68 F 0.5837(13) 1.0039(8) 0.6222(6) 0.055(2) Uani 0.323(12) 1 d D U P D 1
C108 C 0.9172(4) 0.5726(3) 0.4894(2) 0.0299(11) Uani 1 1 d . . . . .
H108 H 0.922939 0.599124 0.455658 0.036 Uiso 1 1 calc R U . . .
F69 F 0.4850(5) 0.7696(3) 0.21880(19) 0.094(2) Uani 1 1 d . . . . .
C110 C 1.2907(3) 1.1156(3) 0.21126(19) 0.0246(10) Uani 1 1 d . . . . .
H110 H 1.255550 1.146411 0.207172 0.030 Uiso 1 1 calc R U . . .
C112 C 0.8689(3) 0.6319(3) 0.1371(2) 0.0258(10) Uani 1 1 d . . . . .
H112 H 0.901120 0.650113 0.176059 0.031 Uiso 1 1 calc R U . . .
C114 C 0.6765(3) 0.3982(3) 0.3388(2) 0.0259(10) Uani 1 1 d . . . . .
H114 H 0.693252 0.373911 0.371813 0.031 Uiso 1 1 calc R U . . .
F35 F 0.3850(3) 0.7033(3) 0.1408(2) 0.0784(15) Uani 1 1 d . . . . .
C116 C 1.1003(3) 0.6677(3) -0.08907(19) 0.0220(9) Uani 1 1 d . U . . .
C118 C 0.7667(4) 0.4186(4) 0.7216(2) 0.0355(13) Uani 1 1 d . . . . .
H118 H 0.798772 0.462460 0.753201 0.043 Uiso 1 1 calc R U . . .
C120 C 0.8199(3) 0.5438(3) 0.1174(2) 0.0272(10) Uani 1 1 d . . . . .
H120 H 0.819633 0.502239 0.142813 0.033 Uiso 1 1 calc R U . . .
C122 C 0.6348(4) 0.2041(3) 0.4229(2) 0.0349(12) Uani 1 1 d . . . . .
H122 H 0.588800 0.177238 0.388665 0.042 Uiso 1 1 calc R U . . .
C124 C 0.3648(4) 0.4633(3) 0.25303(19) 0.0279(11) Uani 1 1 d . . . . .
H124 H 0.345856 0.410300 0.268956 0.033 Uiso 1 1 calc R U . . .
C126 C 0.7676(3) 0.2815(3) 0.5229(2) 0.0255(10) Uani 1 1 d . . . . .
H126 H 0.813237 0.307537 0.557366 0.031 Uiso 1 1 calc R U . . .
C128 C 0.9654(3) 0.5613(3) -0.0726(2) 0.0239(9) Uani 1 1 d . U . . .
C130 C 0.6204(3) 0.7250(3) 0.0029(2) 0.0247(10) Uani 1 1 d . . . . .
H130 H 0.654463 0.707431 0.032342 0.030 Uiso 1 1 calc R U . . .
C132 C 0.4420(3) 0.6183(4) 0.2647(2) 0.0276(10) Uani 1 1 d . . . . .
H132 H 0.476375 0.671932 0.288574 0.033 Uiso 1 1 calc R U . . .
C134 C 0.9066(4) 0.8522(3) 0.6597(2) 0.0291(11) Uani 1 1 d . . . . .
C136 C 0.9843(3) 0.8071(3) 0.6081(2) 0.0252(10) Uani 1 1 d . . . . .
C138 C 1.4217(3) 1.1013(4) 0.2605(2) 0.0325(12) Uani 1 1 d . . . . .
H138 H 1.475351 1.121455 0.290485 0.039 Uiso 1 1 calc R U . . .
C140 C 0.9702(4) 1.2393(3) 0.2269(2) 0.0259(10) Uani 1 1 d . . . . .
C142 C 0.8724(4) 0.7930(3) 0.2273(2) 0.0295(11) Uani 1 1 d . . . . .
H142 H 0.919202 0.778089 0.244448 0.035 Uiso 1 1 calc R U . . .
C144 C 1.1811(4) 0.6902(3) -0.1100(2) 0.0322(10) Uani 1 1 d . U . . .
C9 C 0.9019(3) 0.4924(3) 0.5868(2) 0.0264(10) Uani 1 1 d . . . . .
H9 H 0.897169 0.463917 0.619899 0.032 Uiso 1 1 calc R U . . .
C73 C 0.9860(3) 0.8657(3) 0.6482(2) 0.0288(11) Uani 1 1 d . . . . .
H73 H 1.040565 0.913852 0.667356 0.035 Uiso 1 1 calc R U . . .
C37 C 0.6121(3) 0.4882(3) 0.2928(2) 0.0265(10) Uani 1 1 d . . . . .
H37 H 0.583850 0.524806 0.293920 0.032 Uiso 1 1 calc R U . . .
C75 C 1.3958(3) 1.0285(4) 0.2231(2) 0.0342(9) Uani 1 1 d D U . . .
C19 C 0.7670(4) 0.2152(3) 0.4896(2) 0.0316(11) Uani 1 1 d . . . . .
H19 H 0.812394 0.196546 0.501131 0.038 Uiso 1 1 calc R U . . .
C77 C 1.2006(4) 0.8380(4) 0.2434(2) 0.0339(12) Uani 1 1 d . . . . .
H77 H 1.256646 0.845109 0.266855 0.041 Uiso 1 1 calc R U . . .
C39 C 0.5197(3) 0.7747(4) -0.0830(2) 0.0305(12) Uani 1 1 d . . . . .
C79 C 0.4799(4) 0.6124(4) 0.0211(2) 0.0382(13) Uani 1 1 d . . . . .
C5 C 1.1606(3) 0.8868(3) 0.2577(2) 0.0299(11) Uani 1 1 d . . . . .
H5 H 1.189875 0.928152 0.290726 0.036 Uiso 1 1 calc R U . . .
C81 C 0.7720(3) 0.5170(3) 0.0611(2) 0.0277(10) Uani 1 1 d . . . . .
H81 H 0.739132 0.457034 0.047699 0.033 Uiso 1 1 calc R U . . .
C41 C 0.6332(4) 0.4728(4) 0.2434(2) 0.0366(10) Uani 1 1 d D U . . .
C83 C 0.6956(4) 0.3824(4) 0.2891(2) 0.0361(10) Uani 1 1 d D U . . .
C21 C 0.8957(4) 0.4689(3) -0.0802(2) 0.0351(11) Uani 1 1 d . U . . .
C85 C 0.4768(3) 0.7107(4) -0.0529(2) 0.0335(12) Uani 1 1 d . . . . .
H85 H 0.413367 0.684175 -0.060893 0.040 Uiso 1 1 calc R U . . .
C43 C 0.5279(3) 0.6849(3) -0.0099(2) 0.0265(10) Uani 1 1 d . . . . .
F9 F 1.4483(4) 1.2971(3) 0.2709(2) 0.0646(13) Uani 0.822(6) 1 d D U P B 1
C87 C 0.7433(4) 0.8113(4) 0.2326(2) 0.0375(13) Uani 1 1 d . . . . .
H87 H 0.702411 0.809916 0.253260 0.045 Uiso 1 1 calc R U . . .
C11 C 0.4219(4) 0.6163(4) 0.2055(2) 0.0316(12) Uani 1 1 d . . . . .
C89 C 1.0396(4) 1.3292(3) 0.2503(2) 0.0317(12) Uani 1 1 d . . . . .
C45 C 0.6740(4) 0.4190(4) 0.2408(2) 0.0310(11) Uani 1 1 d . . . . .
H45 H 0.686813 0.407639 0.206692 0.037 Uiso 1 1 calc R U . . .
C91 C 0.7336(4) 0.8331(3) 0.1781(2) 0.0312(11) Uani 1 1 d . . . . .
H91 H 0.685393 0.846003 0.160945 0.037 Uiso 1 1 calc R U . . .
C23 C 0.8300(4) 1.1192(4) 0.2221(2) 0.0338(10) Uani 1 1 d D . . . .
C93 C 0.9853(3) 0.5448(3) 0.5795(2) 0.0324(12) Uani 1 1 d . . . . .
H93 H 1.037744 0.553739 0.608209 0.039 Uiso 1 1 calc R U . . .
F37 F 0.6983(10) 1.1151(8) 0.6087(6) 0.048(2) Uani 0.323(12) 1 d D U P D 1
C47 C 0.7410(4) 1.0105(3) 0.5623(2) 0.0426(15) Uani 1 1 d . . . . .
H47 H 0.779412 1.070389 0.573626 0.051 Uiso 1 1 calc R U . . .
C95 C 0.3458(4) 0.4628(4) 0.1940(2) 0.0404(11) Uani 1 1 d D U . . .
C3 C 1.0692(3) 0.8182(3) 0.5944(2) 0.0329(12) Uani 1 1 d . . . . .
C97 C 1.3998(5) 1.2270(5) 0.2919(3) 0.0481(11) Uani 0.822(6) 1 d D U P B 1
C49 C 0.7742(4) 0.9557(3) 0.5461(2) 0.0393(13) Uani 1 1 d . U . . .
F19 F 0.7557(6) 0.3122(5) 0.2408(3) 0.0677(15) Uani 0.714(7) 1 d D U P C 1
C99 C 0.6998(4) 0.1766(3) 0.4394(2) 0.0357(13) Uani 1 1 d . . . . .
H99 H 0.698947 0.131274 0.416579 0.043 Uiso 1 1 calc R U . . .
C25 C 0.8120(4) 0.7915(4) 0.2571(2) 0.0400(14) Uani 1 1 d . . . . .
H25 H 0.818566 0.776519 0.294725 0.048 Uiso 1 1 calc R U . . .
C101 C 1.3694(3) 1.1441(4) 0.2540(2) 0.0325(10) Uani 1 1 d D U . . .
C51 C 0.7198(4) 0.3344(4) 0.7302(2) 0.0405(14) Uani 1 1 d . . . . .
H51 H 0.719363 0.319982 0.767626 0.049 Uiso 1 1 calc R U . . .
C103 C 0.6732(4) 0.2703(4) 0.6841(2) 0.0369(13) Uani 1 1 d . . . . .
H103 H 0.639320 0.212335 0.690006 0.044 Uiso 1 1 calc R U . . .
C13 C 0.9043(4) 0.9122(4) 0.7034(3) 0.0395(14) Uani 1 1 d . . . . .
C105 C 0.6519(4) 0.9771(3) 0.5619(2) 0.0398(10) Uani 1 1 d D U . . .
F39 F 0.6706(4) 0.2368(4) 0.2878(2) 0.0543(13) Uani 0.714(7) 1 d D U P C 1
C53 C 1.4543(5) 0.9833(5) 0.2307(4) 0.0431(10) Uani 0.779(6) 1 d D U P E 1
C107 C 0.3742(4) 0.5389(4) 0.1707(2) 0.0377(13) Uani 1 1 d . . . . .
H107 H 0.361098 0.538101 0.130545 0.045 Uiso 1 1 calc R U . . .
C27 C 1.0654(4) 0.6810(4) 0.3191(3) 0.0435(14) Uani 1 1 d . . . . .
H27 H 1.121562 0.691087 0.313135 0.052 Uiso 1 1 calc R U . . .
C109 C 1.0619(5) 0.7395(5) 0.3563(3) 0.0538(17) Uani 1 1 d . . . . .
H109 H 1.115457 0.789159 0.374747 0.065 Uiso 1 1 calc R U . . .
C55 C 0.4517(5) 0.7005(5) 0.1802(2) 0.0458(15) Uani 1 1 d . . . . .
C111 C 0.7492(10) 1.0735(9) 0.2438(7) 0.046(2) Uani 0.380(13) 1 d D . P A 1
C7 C 0.9907(5) 0.6093(4) 0.2907(3) 0.0478(16) Uani 1 1 d . . . . .
C113 C 0.6258(12) 1.0399(10) 0.5837(7) 0.0444(15) Uani 0.323(12) 1 d D U P D 1
C57 C 0.4680(4) 0.8039(5) -0.1293(3) 0.0500(18) Uani 1 1 d . . . . .
F5 F 1.4255(4) 0.9183(5) 0.2611(4) 0.0781(16) Uani 0.779(6) 1 d D U P E 1
C115 C 0.9838(5) 0.7275(5) 0.3670(3) 0.0545(18) Uani 1 1 d . . . . .
H115 H 0.981643 0.767210 0.393132 0.065 Uiso 1 1 calc R U . . .
C29 C 0.7303(6) 0.3165(6) 0.2876(4) 0.0427(11) Uani 0.714(7) 1 d D U P C 1
F41 F 0.3171(8) 0.3821(5) 0.1083(3) 0.082(2) Uani 0.594(7) 1 d D U P G 1
C117 C 0.2916(9) 0.3789(7) 0.1554(5) 0.0610(16) Uani 0.594(7) 1 d D U P G 1
C59 C 0.8703(5) 0.9936(4) 0.5462(3) 0.0548(15) Uani 1 1 d . U . . .
C119 C 0.9073(5) 0.6550(5) 0.3383(3) 0.0569(18) Uani 1 1 d . . . . .
H119 H 0.851720 0.645311 0.344933 0.068 Uiso 1 1 calc R U . . .
C15 C 0.9970(6) 0.5489(6) 0.2503(4) 0.074(3) Uani 1 1 d . . . . .
H15A H 1.022480 0.580386 0.220672 0.111 Uiso 1 1 calc R U . . .
H15B H 0.937065 0.502430 0.232674 0.111 Uiso 1 1 calc R U . . .
H15C H 1.035490 0.523881 0.270706 0.111 Uiso 1 1 calc R U . . .
C121 C 0.6164(11) 0.5180(10) 0.1931(5) 0.0497(15) Uani 0.434(7) 1 d D U P F 1
C61 C 0.9088(5) 0.5973(5) 0.3011(4) 0.061(2) Uani 1 1 d . . . . .
H61 H 0.854764 0.548639 0.282000 0.073 Uiso 1 1 calc R U . . .
F21 F 0.5952(9) 0.4680(7) 0.1449(3) 0.067(2) Uani 0.434(7) 1 d D U P F 1
F43 F 0.2908(8) 0.3129(5) 0.1799(3) 0.0742(19) Uani 0.594(7) 1 d D U P G 1
F11 F 0.6923(7) 0.5846(7) 0.1876(4) 0.0590(18) Uani 0.434(7) 1 d D U P F 1
F45 F 0.2054(6) 0.3630(6) 0.1391(4) 0.088(2) Uani 0.594(7) 1 d D U P G 1
F23 F 0.7485(10) 1.0073(7) 0.2714(7) 0.059(3) Uani 0.380(13) 1 d D . P A 1
F47 F 0.6780(7) 1.0417(11) 0.1992(5) 0.069(3) Uani 0.380(13) 1 d D . P A 1
C123 C 0.6591(6) 0.7402(5) 0.3952(3) 0.0621(14) Uani 1 1 d . U . . .
H123 H 0.598536 0.699058 0.389804 0.075 Uiso 1 1 calc R U . . .
C31 C 0.7198(18) 1.026(2) 0.0157(16) 0.038(5) Uani 0.179(19) 1 d D U P H 1
H31 H 0.754540 0.996156 0.029797 0.045 Uiso 0.179(19) 1 calc R U P H 1
C125 C 0.6777(6) 0.8230(5) 0.3838(3) 0.0666(14) Uani 1 1 d . U . . .
C63 C 0.7245(6) 0.7152(6) 0.4138(3) 0.0680(15) Uani 1 1 d . U . . .
H63 H 0.708749 0.657169 0.421420 0.082 Uiso 1 1 calc R U . . .
C127 C 0.7685(6) 0.8808(5) 0.3909(3) 0.0732(16) Uani 1 1 d . U . . .
H127 H 0.784917 0.938734 0.382882 0.088 Uiso 1 1 calc R U . . .
C2 C 0.604(2) 1.067(2) 0.0229(16) 0.041(5) Uani 0.179(19) 1 d D U P H 1
H2 H 0.555819 1.059982 0.038627 0.049 Uiso 0.179(19) 1 calc R U P H 1
C129 C 0.647(2) 1.015(2) 0.0348(19) 0.040(5) Uani 0.179(19) 1 d D U P H 1
C65 C 0.8121(6) 0.7710(6) 0.4220(3) 0.0737(15) Uani 1 1 d . U . . .
H65 H 0.857983 0.753550 0.435929 0.088 Uiso 1 1 calc R U . . .
C131 C 0.8317(7) 0.8535(6) 0.4092(4) 0.0800(17) Uani 1 1 d . U . . .
H131 H 0.892583 0.893104 0.413493 0.096 Uiso 1 1 calc R U . . .
C33 C 0.741(2) 1.082(2) -0.0246(18) 0.037(5) Uani 0.179(19) 1 d D U P H 1
H33 H 0.783679 1.083272 -0.043742 0.044 Uiso 0.179(19) 1 calc R U P H 1
C133 C 0.7005(19) 1.135(2) -0.0367(15) 0.037(5) Uani 0.179(19) 1 d D U P H 1
H133 H 0.719166 1.176993 -0.061846 0.045 Uiso 0.179(19) 1 calc R U P H 1
C67 C 0.610(3) 0.942(3) 0.0656(18) 0.048(6) Uani 0.179(19) 1 d D U P H 1
H67A H 0.556763 0.895211 0.040070 0.073 Uiso 0.179(19) 1 calc R U P H 1
H67B H 0.593818 0.959876 0.097554 0.073 Uiso 0.179(19) 1 calc R U P H 1
H67C H 0.654996 0.920644 0.080099 0.073 Uiso 0.179(19) 1 calc R U P H 1
C135 C 0.632(2) 1.129(2) -0.0128(17) 0.040(5) Uani 0.179(19) 1 d D U P H 1
H135 H 0.605643 1.167438 -0.020944 0.048 Uiso 0.179(19) 1 calc R U P H 1
C17 C 0.6024(8) 0.8494(7) 0.3658(5) 0.098(3) Uani 1 1 d . U . . .
H17A H 0.576040 0.834280 0.324579 0.147 Uiso 1 1 calc R U . . .
H17B H 0.626159 0.911931 0.375591 0.147 Uiso 1 1 calc R U . . .
H17C H 0.556372 0.818870 0.385469 0.147 Uiso 1 1 calc R U . . .
F3 F 1.4848(14) 0.9707(14) 0.2827(7) 0.061(2) Uani 0.221(6) 1 d D U P E 2
F49 F 1.4980(13) 0.9847(14) 0.1975(9) 0.057(2) Uani 0.221(6) 1 d D U P E 2
C137 C 1.4431(14) 0.9714(13) 0.2305(9) 0.0484(16) Uani 0.221(6) 1 d D U P E 2
F25 F 1.3937(10) 0.8850(10) 0.2191(8) 0.049(2) Uani 0.221(6) 1 d D U P E 2
F51 F 1.3465(13) 1.1949(13) 0.3337(8) 0.050(2) Uani 0.178(6) 1 d D U P B 2
F13 F 1.4827(12) 1.2459(17) 0.3293(9) 0.052(3) Uani 0.178(6) 1 d D U P B 2
F53 F 1.3863(16) 1.2802(12) 0.2761(8) 0.053(2) Uani 0.178(6) 1 d D U P B 2
C69 C 1.3974(15) 1.2161(13) 0.2991(8) 0.047(2) Uani 0.178(6) 1 d D U P B 2
F27 F 0.2489(10) 0.3802(8) 0.1073(4) 0.081(3) Uani 0.406(7) 1 d D U P G 2
C139 C 0.2930(12) 0.3753(9) 0.1580(7) 0.0633(19) Uani 0.406(7) 1 d D U P G 2
F55 F 0.3401(9) 0.3321(8) 0.1600(6) 0.077(2) Uani 0.406(7) 1 d D U P G 2
F7 F 0.2271(9) 0.3179(7) 0.1785(5) 0.077(2) Uani 0.406(7) 1 d D U P G 2
C35 C 0.6025(8) 0.5072(9) 0.1899(4) 0.0476(14) Uani 0.566(7) 1 d D U P F 2
F57 F 0.6570(7) 0.5250(8) 0.1572(4) 0.0746(19) Uani 0.566(7) 1 d D U P F 2
F29 F 0.5968(6) 0.5815(6) 0.2033(4) 0.0562(17) Uani 0.566(7) 1 d D U P F 2
F59 F 0.5246(6) 0.4552(6) 0.1581(3) 0.0700(19) Uani 0.566(7) 1 d D U P F 2
F15 F 0.7420(8) 1.1124(7) 0.2854(4) 0.0470(17) Uani 0.620(13) 1 d D . P A 2
C141 C 0.7397(6) 1.0832(7) 0.2338(4) 0.0414(14) Uani 0.620(13) 1 d D . P A 2
F61 F 0.7047(6) 0.9968(4) 0.2333(5) 0.065(2) Uani 0.620(13) 1 d D . P A 2
F31 F 0.6778(4) 1.0975(7) 0.1967(3) 0.060(2) Uani 0.620(13) 1 d D . P A 2
F63 F 0.5919(6) 1.0778(6) 0.5368(4) 0.0520(15) Uani 0.677(12) 1 d D U P D 2
F2 F 0.5351(6) 0.9919(4) 0.5939(4) 0.0574(16) Uani 0.677(12) 1 d D U P D 2
F65 F 0.6681(7) 1.0938(5) 0.6229(3) 0.068(2) Uani 0.677(12) 1 d D U P D 2
C71 C 0.6103(7) 1.0332(6) 0.5775(4) 0.0449(12) Uani 0.677(12) 1 d D U P D 2
F33 F 0.8372(8) 0.3846(8) 0.2820(6) 0.051(2) Uani 0.286(7) 1 d D U P C 2
F67 F 0.7181(11) 0.2718(10) 0.2502(7) 0.061(2) Uani 0.286(7) 1 d D U P C 2
F17 F 0.7759(12) 0.3074(13) 0.3397(7) 0.052(2) Uani 0.286(7) 1 d D U P C 2
C143 C 0.7569(11) 0.3390(12) 0.2914(7) 0.0436(16) Uani 0.286(7) 1 d D U P C 2
C67A C 0.6441(10) 0.9781(10) 0.0515(5) 0.086(4) Uani 0.821(19) 1 d D U P H 2
H67D H 0.586984 0.928688 0.032726 0.129 Uiso 0.821(19) 1 calc R U P H 2
H67E H 0.639275 1.001699 0.086539 0.129 Uiso 0.821(19) 1 calc R U P H 2
H67F H 0.691476 0.959152 0.060839 0.129 Uiso 0.821(19) 1 calc R U P H 2
C31A C 0.7356(5) 1.0605(7) -0.0109(4) 0.063(3) Uani 0.821(19) 1 d DG U P H 2
H31A H 0.767962 1.027041 -0.003498 0.076 Uiso 0.821(19) 1 calc R U P H 2
C33A C 0.7581(5) 1.1252(7) -0.0461(4) 0.071(3) Uani 0.821(19) 1 d DG U P H 2
H33A H 0.805891 1.135899 -0.062779 0.085 Uiso 0.821(19) 1 calc R U P H 2
C1A C 0.7108(5) 1.1742(7) -0.0569(3) 0.075(3) Uani 0.821(19) 1 d DG U P H 2
H1A H 0.726175 1.218358 -0.080968 0.090 Uiso 0.821(19) 1 calc R U P H 2
C1B C 0.6409(6) 1.1585(7) -0.0325(4) 0.080(3) Uani 0.821(19) 1 d DG U P H 2
H1B H 0.608530 1.191960 -0.039878 0.096 Uiso 0.821(19) 1 calc R U P H 2
C2A C 0.6184(5) 1.0938(7) 0.0027(4) 0.070(3) Uani 0.821(19) 1 d DG U P H 2
H2A H 0.570600 1.083104 0.019402 0.084 Uiso 0.821(19) 1 calc R U P H 2
C145 C 0.6657(5) 1.0448(6) 0.0135(4) 0.068(3) Uani 0.821(19) 1 d DG U P H 2

loop_
_atom_site_aniso_label
_atom_site_aniso_U_11
_atom_site_aniso_U_22
_atom_site_aniso_U_33
_atom_site_aniso_U_23
_atom_site_aniso_U_13
_atom_site_aniso_U_12
Au6 0.01432(8) 0.01481(8) 0.01778(8) 0.00239(6) 0.00170(6) 0.00514(6)
Au3 0.02131(9) 0.01730(8) 0.01636(8) 0.00130(6) 0.00161(6) 0.00975(7)
Au2 0.01953(9) 0.01972(9) 0.02280(9) 0.00381(6) 0.00298(6) 0.00718(7)
Au5 0.02462(9) 0.02043(9) 0.02118(9) 0.00191(6) 0.00253(7) 0.01092(7)
Rh1 0.01036(14) 0.01026(14) 0.01393(14) 0.00045(11) 0.00041(11) 0.00333(12)
Rh4 0.01739(16) 0.01141(15) 0.01136(14) -0.00099(11) -0.00024(11) 0.00644(13)
P1 0.0146(5) 0.0130(5) 0.0147(5) 0.0014(4) 0.0018(4) 0.0052(4)
P2 0.0173(5) 0.0129(5) 0.0143(5) 0.0003(4) 0.0010(4) 0.0072(4)
F1 0.0376(17) 0.0237(15) 0.0522(19) 0.0117(13) 0.0230(15) 0.0143(13)
C1 0.018(2) 0.015(2) 0.016(2) 0.0038(16) 0.0006(16) 0.0054(17)
F4 0.0282(16) 0.0373(18) 0.0486(19) 0.0026(15) 0.0077(14) 0.0182(14)
F6 0.0351(18) 0.0406(19) 0.0469(19) 0.0086(15) 0.0197(15) 0.0125(15)
C4 0.022(2) 0.014(2) 0.016(2) 0.0009(15) 0.0020(16) 0.0088(18)
F8 0.0397(19) 0.048(2) 0.084(3) 0.0307(19) 0.0277(18) 0.0322(18)
F10 0.049(2) 0.072(3) 0.0342(19) -0.0189(18) -0.0007(16) 0.037(2)
C6 0.015(2) 0.016(2) 0.0160(19) 0.0011(15) 0.0029(15) 0.0077(17)
C8 0.023(2) 0.016(2) 0.017(2) -0.0007(16) 0.0012(17) 0.0091(18)
C10 0.023(2) 0.012(2) 0.019(2) -0.0002(16) -0.0020(17) 0.0062(18)
C12 0.014(2) 0.0123(19) 0.018(2) 0.0018(15) 0.0001(15) 0.0030(16)
F12 0.0319(18) 0.058(2) 0.0407(19) 0.0272(17) 0.0050(15) 0.0028(17)
F14 0.059(2) 0.049(2) 0.055(2) -0.0237(18) -0.0141(18) 0.041(2)
F16 0.043(2) 0.042(2) 0.075(3) -0.040(2) -0.0049(19) 0.0108(17)
C14 0.015(2) 0.013(2) 0.022(2) 0.0041(16) 0.0007(16) 0.0046(17)
C16 0.015(2) 0.016(2) 0.018(2) 0.0018(16) 0.0021(15) 0.0060(17)
F18 0.041(2) 0.124(4) 0.0318(19) 0.033(2) 0.0042(16) 0.025(2)
F20 0.038(2) 0.053(2) 0.066(3) 0.0197(19) 0.0091(18) 0.0022(18)
C18 0.017(2) 0.017(2) 0.018(2) 0.0029(16) 0.0051(16) 0.0036(17)
F22 0.0267(17) 0.0267(17) 0.088(3) -0.0038(18) 0.0177(18) -0.0018(14)
F24 0.0316(18) 0.058(2) 0.0382(18) 0.0122(16) 0.0177(15) 0.0073(16)
F26 0.0331(18) 0.0357(19) 0.056(2) 0.0081(16) 0.0083(16) -0.0024(15)
F28 0.073(3) 0.0377(19) 0.065(2) -0.0071(17) 0.048(2) 0.0157(19)
F30 0.065(7) 0.047(4) 0.059(5) 0.008(4) 0.036(4) 0.032(5)
C20 0.026(2) 0.024(2) 0.016(2) 0.0013(17) 0.0007(17) 0.014(2)
C22 0.023(2) 0.018(2) 0.023(2) -0.0010(17) 0.0048(18) 0.0097(19)
C24 0.027(2) 0.020(2) 0.019(2) -0.0007(17) -0.0010(17) 0.013(2)
F32 0.049(2) 0.063(3) 0.061(2) 0.022(2) 0.028(2) 0.009(2)
C26 0.022(2) 0.014(2) 0.016(2) -0.0015(15) 0.0011(16) 0.0091(17)
C28 0.017(2) 0.020(2) 0.016(2) 0.0047(16) 0.0002(16) 0.0073(18)
F34 0.055(3) 0.028(2) 0.105(4) -0.010(2) -0.026(2) 0.0116(18)
C30 0.016(2) 0.015(2) 0.024(2) 0.0015(16) 0.0054(17) 0.0055(17)
C32 0.025(2) 0.015(2) 0.022(2) -0.0010(17) -0.0003(18) 0.0095(19)
F36 0.060(3) 0.0188(18) 0.159(5) 0.005(2) 0.032(3) 0.0136(18)
C34 0.018(2) 0.014(2) 0.022(2) 0.0040(16) 0.0054(17) 0.0035(17)
F38 0.050(2) 0.049(2) 0.059(3) -0.026(2) 0.0057(17) 0.0088(18)
C36 0.016(2) 0.020(2) 0.016(2) 0.0030(16) 0.0006(16) 0.0010(18)
C38 0.020(2) 0.016(2) 0.021(2) 0.0015(17) 0.0033(17) 0.0070(18)
C40 0.026(2) 0.021(2) 0.022(2) -0.0005(18) 0.0062(18) 0.0121(19)
F40 0.093(3) 0.0264(18) 0.042(2) 0.0066(15) -0.006(2) 0.000(2)
F42 0.0208(18) 0.167(5) 0.078(3) 0.081(3) 0.0174(19) 0.038(3)
C42 0.027(2) 0.021(2) 0.013(2) -0.0010(16) 0.0003(17) 0.0123(19)
C44 0.031(3) 0.018(2) 0.023(2) -0.0013(18) 0.0067(19) 0.008(2)
F44 0.061(3) 0.065(4) 0.064(2) -0.004(3) -0.002(2) 0.045(3)
C46 0.024(2) 0.027(2) 0.019(2) 0.0063(18) 0.0042(17) 0.017(2)
C48 0.019(2) 0.023(2) 0.025(2) -0.0034(19) 0.0005(18) 0.0020(19)
F46 0.064(4) 0.036(5) 0.047(4) 0.001(3) 0.006(3) 0.024(4)
C50 0.022(2) 0.015(2) 0.020(2) 0.0017(16) 0.0037(17) 0.0070(18)
F48 0.112(4) 0.0240(19) 0.091(3) -0.005(2) 0.069(3) -0.007(2)
C52 0.027(2) 0.017(2) 0.023(2) -0.0042(17) 0.0047(18) 0.0074(19)
C54 0.020(2) 0.021(2) 0.025(2) -0.0073(18) -0.0017(18) 0.0094(19)
F50 0.0233(16) 0.072(3) 0.086(3) -0.001(2) -0.0040(17) 0.0260(17)
F52 0.102(4) 0.044(2) 0.076(3) -0.033(2) 0.046(3) 0.000(2)
F54 0.085(3) 0.043(2) 0.067(3) 0.009(2) -0.033(2) -0.026(2)
C56 0.017(2) 0.015(2) 0.021(2) -0.0001(16) 0.0037(16) 0.0072(17)
C58 0.042(3) 0.015(2) 0.026(2) -0.0010(18) -0.001(2) 0.010(2)
C60 0.025(2) 0.017(2) 0.020(2) 0.0010(17) 0.0032(18) 0.0088(19)
C62 0.023(2) 0.014(2) 0.023(2) 0.0013(17) 0.0068(18) 0.0074(18)
C64 0.015(2) 0.023(2) 0.017(2) 0.0003(17) 0.0009(16) 0.0037(18)
C66 0.026(2) 0.023(2) 0.017(2) 0.0028(17) 0.0060(17) 0.015(2)
C68 0.033(3) 0.015(2) 0.022(2) 0.0002(17) 0.0000(19) 0.008(2)
C70 0.030(3) 0.019(2) 0.020(2) 0.0023(17) 0.0061(18) 0.011(2)
C72 0.030(3) 0.019(2) 0.026(2) 0.0025(18) 0.0067(19) 0.014(2)
C74 0.020(2) 0.029(3) 0.021(2) 0.0045(19) 0.0002(18) 0.009(2)
C76 0.018(2) 0.017(2) 0.018(2) 0.0060(16) 0.0034(16) 0.0067(17)
C78 0.023(2) 0.015(2) 0.023(2) 0.0014(17) 0.0079(18) 0.0058(18)
C80 0.025(2) 0.022(2) 0.018(2) 0.0015(17) 0.0059(17) 0.0102(19)
C82 0.027(2) 0.033(3) 0.017(2) 0.0056(18) 0.0069(18) 0.018(2)
C84 0.015(2) 0.034(3) 0.022(2) 0.0066(19) 0.0014(17) 0.007(2)
F56 0.067(3) 0.101(4) 0.082(3) 0.046(3) 0.009(2) 0.057(3)
C86 0.026(2) 0.027(2) 0.021(2) 0.0030(18) 0.0042(18) 0.015(2)
F58 0.089(3) 0.083(4) 0.0389(19) -0.0302(18) -0.023(2) 0.035(3)
C88 0.024(2) 0.020(2) 0.027(2) -0.0009(18) 0.0062(18) 0.0108(19)
F60 0.045(3) 0.083(3) 0.091(3) -0.038(3) -0.003(2) -0.023(2)
C90 0.027(3) 0.022(2) 0.027(2) -0.0023(19) 0.0064(19) 0.009(2)
C92 0.042(3) 0.028(3) 0.028(3) -0.002(2) 0.011(2) 0.019(2)
C94 0.026(3) 0.023(3) 0.050(3) -0.003(2) 0.017(2) 0.007(2)
C96 0.024(2) 0.019(2) 0.023(2) -0.0004(18) -0.0015(18) 0.0089(19)
C98 0.033(3) 0.027(3) 0.034(3) 0.012(2) 0.013(2) 0.020(2)
C100 0.028(3) 0.032(3) 0.020(2) -0.0003(19) -0.0029(18) 0.018(2)
C102 0.035(3) 0.019(2) 0.029(3) 0.0046(19) 0.002(2) 0.005(2)
F62 0.066(3) 0.094(4) 0.060(2) 0.0044(19) -0.0033(19) 0.064(3)
F64 0.078(4) 0.104(5) 0.045(4) 0.046(4) 0.027(4) 0.061(4)
C104 0.020(2) 0.021(2) 0.028(2) 0.0037(18) 0.0095(18) 0.0075(19)
C106 0.030(3) 0.039(3) 0.038(3) 0.010(2) 0.007(2) 0.025(2)
F66 0.073(3) 0.054(3) 0.112(4) 0.050(3) 0.036(3) 0.006(2)
F68 0.085(5) 0.033(4) 0.054(4) 0.007(3) 0.024(4) 0.031(4)
C108 0.036(3) 0.023(2) 0.036(3) 0.005(2) 0.018(2) 0.013(2)
F69 0.196(6) 0.042(2) 0.049(3) 0.025(2) 0.048(3) 0.049(3)
C110 0.019(2) 0.027(2) 0.022(2) 0.0027(18) 0.0034(18) 0.006(2)
C112 0.029(3) 0.020(2) 0.024(2) 0.0042(18) 0.0037(19) 0.009(2)
C114 0.028(3) 0.031(3) 0.018(2) 0.0030(19) 0.0034(18) 0.014(2)
F35 0.061(3) 0.091(3) 0.092(3) 0.069(3) 0.021(2) 0.042(3)
C116 0.028(2) 0.018(2) 0.023(2) 0.0029(17) 0.0073(18) 0.0134(19)
C118 0.041(3) 0.061(4) 0.016(2) 0.002(2) 0.002(2) 0.035(3)
C120 0.027(3) 0.016(2) 0.036(3) 0.0079(19) 0.005(2) 0.009(2)
C122 0.046(3) 0.024(3) 0.029(3) -0.005(2) 0.006(2) 0.013(2)
C124 0.038(3) 0.033(3) 0.016(2) 0.0054(19) 0.0032(19) 0.021(2)
C126 0.027(3) 0.022(2) 0.030(2) 0.0028(19) 0.010(2) 0.011(2)
C128 0.031(2) 0.015(2) 0.022(2) -0.0017(17) 0.0030(18) 0.0086(18)
C130 0.014(2) 0.028(2) 0.023(2) 0.0028(19) -0.0007(17) 0.0039(19)
C132 0.030(3) 0.036(3) 0.020(2) 0.008(2) 0.0056(19) 0.018(2)
C134 0.031(3) 0.023(2) 0.028(3) -0.008(2) -0.002(2) 0.013(2)
C136 0.023(2) 0.017(2) 0.031(3) 0.0020(18) 0.0035(19) 0.0073(19)
C138 0.017(2) 0.045(3) 0.022(2) 0.006(2) -0.0022(18) 0.005(2)
C140 0.037(3) 0.021(2) 0.021(2) 0.0011(18) 0.005(2) 0.016(2)
C142 0.037(3) 0.035(3) 0.025(2) 0.008(2) 0.012(2) 0.021(2)
C144 0.036(3) 0.025(2) 0.044(3) 0.007(2) 0.018(2) 0.017(2)
C9 0.023(2) 0.024(2) 0.025(2) -0.0010(19) 0.0017(19) 0.007(2)
C73 0.025(3) 0.018(2) 0.034(3) -0.0041(19) -0.003(2) 0.006(2)
C37 0.024(2) 0.034(3) 0.025(2) 0.008(2) 0.0081(19) 0.015(2)
C75 0.0185(19) 0.044(2) 0.038(2) 0.0138(19) 0.0023(17) 0.0141(18)
C19 0.033(3) 0.025(3) 0.046(3) 0.004(2) 0.018(2) 0.018(2)
C77 0.024(3) 0.033(3) 0.038(3) 0.014(2) -0.004(2) 0.012(2)
C39 0.016(2) 0.048(3) 0.023(2) 0.011(2) 0.0019(18) 0.011(2)
C79 0.024(3) 0.042(3) 0.033(3) 0.009(2) 0.006(2) 0.001(2)
C5 0.028(3) 0.027(3) 0.025(2) 0.004(2) -0.005(2) 0.010(2)
C81 0.021(2) 0.014(2) 0.041(3) 0.0006(19) 0.006(2) 0.0032(19)
C41 0.037(3) 0.056(3) 0.0241(16) 0.0135(18) 0.0104(16) 0.025(2)
C83 0.041(2) 0.048(2) 0.032(2) 0.0038(19) 0.0140(19) 0.029(2)
C21 0.040(3) 0.020(2) 0.041(3) -0.001(2) 0.012(2) 0.008(2)
C85 0.014(2) 0.048(3) 0.028(3) 0.007(2) 0.0046(19) 0.005(2)
C43 0.015(2) 0.029(3) 0.024(2) 0.0024(19) 0.0033(17) 0.0005(19)
F9 0.056(3) 0.0412(18) 0.074(3) -0.0129(18) 0.014(2) 0.0023(18)
C87 0.041(3) 0.038(3) 0.044(3) 0.009(2) 0.027(3) 0.018(3)
C11 0.039(3) 0.046(3) 0.022(2) 0.016(2) 0.013(2) 0.027(3)
C89 0.047(3) 0.022(2) 0.023(2) -0.0013(19) 0.006(2) 0.015(2)
C45 0.033(3) 0.046(3) 0.022(2) 0.005(2) 0.011(2) 0.023(3)
C91 0.027(3) 0.027(3) 0.045(3) 0.008(2) 0.017(2) 0.013(2)
C23 0.0357(18) 0.031(2) 0.039(3) 0.000(2) 0.0135(18) 0.0172(17)
C93 0.020(2) 0.032(3) 0.038(3) -0.005(2) 0.002(2) 0.008(2)
F37 0.064(4) 0.022(3) 0.055(5) -0.007(3) 0.002(3) 0.022(3)
C47 0.057(4) 0.014(2) 0.030(3) 0.000(2) -0.002(3) -0.001(2)
C95 0.057(3) 0.048(2) 0.0179(19) -0.0003(16) 0.0015(18) 0.029(2)
C3 0.022(3) 0.021(2) 0.046(3) -0.002(2) 0.008(2) 0.001(2)
C97 0.041(2) 0.0457(19) 0.0341(18) -0.0181(15) -0.0036(15) 0.0047(16)
C49 0.043(3) 0.022(3) 0.032(3) 0.004(2) 0.000(2) 0.000(2)
F19 0.098(4) 0.098(4) 0.061(2) 0.025(2) 0.046(2) 0.080(3)
C99 0.052(4) 0.026(3) 0.039(3) -0.001(2) 0.020(3) 0.023(3)
C25 0.050(4) 0.051(4) 0.026(3) 0.012(2) 0.021(3) 0.024(3)
C101 0.023(2) 0.0380(18) 0.0209(18) -0.0058(15) -0.0001(15) 0.0025(17)
C51 0.050(4) 0.066(4) 0.030(3) 0.024(3) 0.017(3) 0.045(3)
C103 0.049(3) 0.044(3) 0.040(3) 0.027(3) 0.022(3) 0.037(3)
C13 0.030(3) 0.034(3) 0.044(3) -0.024(3) -0.010(2) 0.015(2)
C105 0.060(3) 0.0169(19) 0.034(2) -0.0013(16) 0.005(2) 0.0134(19)
F39 0.056(3) 0.052(2) 0.068(3) 0.002(2) 0.018(2) 0.034(2)
C53 0.0241(18) 0.048(2) 0.057(2) 0.0142(16) 0.0025(15) 0.0202(16)
C107 0.047(3) 0.063(4) 0.015(2) 0.011(2) 0.011(2) 0.034(3)
C27 0.042(3) 0.038(3) 0.048(4) 0.013(3) 0.010(3) 0.016(3)
C109 0.048(4) 0.041(4) 0.058(4) 0.004(3) 0.007(3) 0.010(3)
C55 0.056(4) 0.059(4) 0.029(3) 0.022(3) 0.015(3) 0.029(3)
C111 0.043(3) 0.034(4) 0.063(4) -0.004(3) 0.028(3) 0.012(3)
C7 0.054(4) 0.046(4) 0.040(3) 0.005(3) -0.009(3) 0.030(3)
C113 0.063(4) 0.024(3) 0.042(3) -0.003(2) 0.006(2) 0.019(2)
C57 0.018(3) 0.087(5) 0.042(3) 0.032(3) 0.008(2) 0.020(3)
F5 0.052(3) 0.090(3) 0.125(4) 0.069(3) 0.042(3) 0.051(2)
C115 0.076(5) 0.051(4) 0.045(4) 0.012(3) 0.021(4) 0.034(4)
C29 0.046(2) 0.055(2) 0.044(2) 0.0029(18) 0.0157(16) 0.0356(19)
F41 0.137(5) 0.060(4) 0.036(2) -0.016(2) 0.012(3) 0.036(4)
C117 0.083(3) 0.055(2) 0.028(2) -0.0100(16) -0.008(2) 0.028(2)
C59 0.047(3) 0.029(3) 0.054(3) 0.006(2) 0.004(3) -0.009(2)
C119 0.050(4) 0.061(5) 0.064(5) 0.024(4) 0.023(4) 0.025(4)
C15 0.075(6) 0.070(5) 0.070(5) -0.015(4) -0.021(4) 0.047(5)
C121 0.057(3) 0.069(3) 0.029(2) 0.022(2) 0.011(2) 0.034(2)
C61 0.041(4) 0.052(4) 0.077(5) -0.001(4) -0.007(3) 0.021(3)
F21 0.099(5) 0.072(4) 0.0278(18) 0.022(3) 0.014(3) 0.038(3)
F43 0.112(5) 0.051(2) 0.038(3) -0.011(2) -0.008(3) 0.031(3)
F11 0.066(3) 0.072(4) 0.044(4) 0.030(3) 0.019(3) 0.032(3)
F45 0.079(3) 0.070(4) 0.080(4) -0.019(3) -0.020(2) 0.022(3)
F23 0.072(6) 0.043(4) 0.087(6) 0.014(4) 0.057(5) 0.029(5)
F47 0.040(2) 0.090(7) 0.067(4) -0.012(4) 0.026(3) 0.013(3)
C123 0.075(3) 0.050(2) 0.035(3) -0.004(2) 0.020(3) 0.001(2)
C31 0.031(7) 0.036(8) 0.040(9) -0.011(6) -0.004(6) 0.017(5)
C125 0.080(3) 0.050(2) 0.038(3) -0.004(2) 0.015(3) 0.001(2)
C63 0.084(3) 0.065(3) 0.038(3) -0.001(3) 0.024(3) 0.013(2)
C127 0.084(3) 0.052(3) 0.051(3) -0.009(3) 0.023(3) -0.002(2)
C2 0.034(7) 0.039(8) 0.049(10) -0.006(6) 0.003(6) 0.019(5)
C129 0.035(7) 0.038(8) 0.046(9) -0.007(6) 0.001(6) 0.019(5)
C65 0.083(3) 0.076(3) 0.048(3) -0.005(3) 0.031(3) 0.015(2)
C131 0.082(3) 0.072(3) 0.057(4) -0.006(3) 0.025(3) 0.005(2)
C33 0.028(7) 0.037(8) 0.040(9) -0.011(6) -0.005(6) 0.017(5)
C133 0.028(7) 0.037(8) 0.042(9) -0.010(6) -0.003(6) 0.017(5)
C67 0.040(11) 0.047(9) 0.061(12) 0.005(9) 0.009(9) 0.025(7)
C135 0.032(7) 0.038(8) 0.049(9) -0.006(6) 0.002(6) 0.019(5)
C17 0.100(4) 0.081(5) 0.090(6) -0.001(5) 0.010(4) 0.027(4)
F3 0.061(5) 0.070(5) 0.062(4) 0.015(3) -0.002(3) 0.048(4)
F49 0.042(5) 0.069(5) 0.080(5) 0.030(4) 0.021(4) 0.040(4)
C137 0.031(3) 0.060(3) 0.061(4) 0.019(3) 0.005(3) 0.029(3)
F25 0.028(4) 0.059(3) 0.071(5) 0.021(3) 0.004(4) 0.033(3)
F51 0.047(5) 0.048(5) 0.036(4) -0.021(4) 0.005(4) 0.007(4)
F13 0.041(4) 0.054(6) 0.036(5) -0.023(4) -0.004(3) 0.006(4)
F53 0.052(6) 0.046(3) 0.041(5) -0.017(4) 0.003(4) 0.011(4)
C69 0.039(4) 0.048(3) 0.034(3) -0.017(2) 0.001(2) 0.008(3)
F27 0.099(6) 0.069(5) 0.039(3) -0.016(3) -0.016(3) 0.024(5)
C139 0.086(4) 0.054(2) 0.035(3) -0.012(2) -0.002(3) 0.028(2)
F55 0.099(5) 0.051(4) 0.067(5) -0.019(3) 0.002(4) 0.032(4)
F7 0.091(4) 0.057(3) 0.052(4) -0.016(3) 0.003(4) 0.014(3)
C35 0.053(3) 0.076(3) 0.026(2) 0.0217(19) 0.0124(17) 0.039(2)
F57 0.091(4) 0.127(5) 0.052(3) 0.055(3) 0.045(3) 0.077(4)
F29 0.069(4) 0.078(3) 0.037(3) 0.026(2) 0.014(3) 0.047(3)
F59 0.070(3) 0.085(4) 0.045(3) 0.020(3) -0.008(2) 0.037(3)
F15 0.041(4) 0.061(4) 0.050(3) 0.006(3) 0.021(2) 0.027(3)
C141 0.036(2) 0.044(3) 0.048(3) 0.004(2) 0.017(2) 0.018(2)
F61 0.069(4) 0.044(2) 0.104(5) 0.013(2) 0.065(5) 0.024(2)
F31 0.040(2) 0.088(6) 0.057(3) 0.016(3) 0.016(2) 0.031(3)
F63 0.058(4) 0.042(4) 0.057(2) 0.011(2) 0.009(2) 0.026(3)
F2 0.085(3) 0.028(2) 0.067(4) 0.002(2) 0.028(3) 0.028(2)
F65 0.089(4) 0.040(3) 0.060(3) -0.026(2) -0.015(3) 0.034(3)
C71 0.066(3) 0.020(2) 0.041(2) -0.0063(14) 0.0032(17) 0.0178(19)
F33 0.057(3) 0.058(4) 0.069(5) 0.018(4) 0.033(3) 0.045(3)
F67 0.065(5) 0.069(4) 0.064(4) -0.010(4) 0.005(4) 0.051(3)
F17 0.060(5) 0.072(6) 0.053(3) 0.018(3) 0.026(3) 0.050(5)
C143 0.051(3) 0.053(3) 0.046(3) 0.007(2) 0.020(3) 0.037(3)
C67A 0.074(8) 0.094(9) 0.069(7) -0.015(5) -0.012(5) 0.034(7)
C31A 0.051(4) 0.089(7) 0.049(5) -0.037(4) -0.021(3) 0.049(5)
C33A 0.056(5) 0.097(7) 0.051(5) -0.035(4) -0.017(4) 0.042(4)
C1A 0.070(5) 0.099(7) 0.053(5) -0.025(5) -0.013(4) 0.052(5)
C1B 0.073(5) 0.104(7) 0.070(6) -0.010(5) -0.005(4) 0.060(5)
C2A 0.060(5) 0.103(7) 0.062(5) -0.017(4) -0.002(4) 0.059(5)
C145 0.059(5) 0.090(6) 0.053(5) -0.025(4) -0.016(3) 0.048(4)

loop_
_atom_type_symbol
_atom_type_description
_atom_type_scat_dispersion_real
_atom_type_scat_dispersion_imag
_atom_type_scat_source
C C 0.0033 0.0016 'International Tables Vol C Tables 4.2.6.8 and 6.1.1.4'
H H 0.0000 0.0000 'International Tables Vol C Tables 4.2.6.8 and 6.1.1.4'
Au Au -2.0133 8.8022 'International Tables Vol C Tables 4.2.6.8 and 6.1.1.4'
F F 0.0171 0.0103 'International Tables Vol C Tables 4.2.6.8 and 6.1.1.4'
P P 0.1023 0.0942 'International Tables Vol C Tables 4.2.6.8 and 6.1.1.4'
Rh Rh -1.1178 0.9187 'International Tables Vol C Tables 4.2.6.8 and 6.1.1.4'

loop_
_geom_angle_atom_site_label_1
_geom_angle_atom_site_label_2
_geom_angle_atom_site_label_3
_geom_angle
_geom_angle_site_symmetry_1
_geom_angle_site_symmetry_3
_geom_angle_publ_flag
C1 Au6 C6 171.17(16) . 2_775 ?
C1 Au6 C18 32.43(16) . . ?
C6 Au6 C18 156.27(16) 2_775 . ?
C1 Au6 C28 156.87(16) . 2_775 ?
C6 Au6 C28 31.96(16) 2_775 2_775 ?
C18 Au6 C28 124.60(16) . 2_775 ?
C1 Au6 Au2 87.28(12) . 2_775 ?
C6 Au6 Au2 86.83(11) 2_775 2_775 ?
C18 Au6 Au2 111.84(12) . 2_775 ?
C28 Au6 Au2 107.81(11) 2_775 2_775 ?
C1 Au6 Au2 86.66(11) . . ?
C6 Au6 Au2 86.48(11) 2_775 . ?
C18 Au6 Au2 108.19(11) . . ?
C28 Au6 Au2 110.94(11) 2_775 . ?
Au2 Au6 Au2 87.119(7) 2_775 . ?
C1 Au6 Rh1 38.97(11) . . ?
C6 Au6 Rh1 132.24(11) 2_775 . ?
C18 Au6 Rh1 71.38(11) . . ?
C28 Au6 Rh1 163.91(11) 2_775 . ?
Au2 Au6 Rh1 59.956(7) 2_775 . ?
Au2 Au6 Rh1 60.635(7) . . ?
C1 Au6 Rh1 132.21(11) . 2_775 ?
C6 Au6 Rh1 38.98(11) 2_775 2_775 ?
C18 Au6 Rh1 164.24(11) . 2_775 ?
C28 Au6 Rh1 70.90(11) 2_775 2_775 ?
Au2 Au6 Rh1 60.729(7) 2_775 2_775 ?
Au2 Au6 Rh1 59.318(7) . 2_775 ?
Rh1 Au6 Rh1 93.271(9) . 2_775 ?
C14 Au3 C10 172.28(17) . . ?
C14 Au3 C42 155.43(16) . . ?
C10 Au3 C42 32.26(16) . . ?
C14 Au3 C20 32.16(17) . . ?
C10 Au3 C20 155.55(17) . . ?
C42 Au3 C20 123.40(16) . . ?
C14 Au3 Au5 87.60(11) . 2_666 ?
C10 Au3 Au5 87.25(12) . 2_666 ?
C42 Au3 Au5 110.00(12) . 2_666 ?
C20 Au3 Au5 107.64(12) . 2_666 ?
C14 Au3 Au5 86.06(11) . . ?
C10 Au3 Au5 88.12(11) . . ?
C42 Au3 Au5 110.46(11) . . ?
C20 Au3 Au5 110.85(11) . . ?
Au5 Au3 Au5 89.050(7) 2_666 . ?
C14 Au3 Rh4 132.68(12) . . ?
C10 Au3 Rh4 39.61(12) . . ?
C42 Au3 Rh4 71.87(11) . . ?
C20 Au3 Rh4 164.45(12) . . ?
Au5 Au3 Rh4 60.552(8) 2_666 . ?
Au5 Au3 Rh4 61.422(7) . . ?
C14 Au3 Rh4 38.92(12) . 2_666 ?
C10 Au3 Rh4 133.37(12) . 2_666 ?
C42 Au3 Rh4 165.59(11) . 2_666 ?
C20 Au3 Rh4 71.00(12) . 2_666 ?
Au5 Au3 Rh4 61.769(8) 2_666 2_666 ?
Au5 Au3 Rh4 59.597(7) . 2_666 ?
Rh4 Au3 Rh4 93.763(9) . 2_666 ?
C12 Au2 C16 177.28(16) 2_775 . ?
C12 Au2 C50 151.05(16) 2_775 . ?
C16 Au2 C50 31.65(16) . . ?
C12 Au2 C38 31.47(16) 2_775 2_775 ?
C16 Au2 C38 151.22(16) . 2_775 ?
C50 Au2 C38 119.59(16) . 2_775 ?
C12 Au2 Au6 89.82(12) 2_775 2_775 ?
C16 Au2 Au6 88.63(11) . 2_775 ?
C50 Au2 Au6 108.98(12) . 2_775 ?
C38 Au2 Au6 110.83(11) 2_775 2_775 ?
C12 Au2 Au6 89.72(11) 2_775 . ?
C16 Au2 Au6 88.12(11) . . ?
C50 Au2 Au6 110.40(11) . . ?
C38 Au2 Au6 110.92(11) 2_775 . ?
Au6 Au2 Au6 92.883(7) 2_775 . ?
C12 Au2 Rh1 41.10(12) 2_775 2_775 ?
C16 Au2 Rh1 136.22(11) . 2_775 ?
C50 Au2 Rh1 167.80(11) . 2_775 ?
C38 Au2 Rh1 72.56(11) 2_775 2_775 ?
Au6 Au2 Rh1 62.821(8) 2_775 2_775 ?
Au6 Au2 Rh1 62.928(8) . 2_775 ?
C12 Au2 Rh1 137.23(12) 2_775 . ?
C16 Au2 Rh1 40.07(11) . . ?
C50 Au2 Rh1 71.71(11) . . ?
C38 Au2 Rh1 168.70(11) 2_775 . ?
Au6 Au2 Rh1 62.755(7) 2_775 . ?
Au6 Au2 Rh1 61.835(7) . . ?
Rh1 Au2 Rh1 96.145(9) 2_775 . ?
C4 Au5 C8 173.80(16) . . ?
C4 Au5 C24 154.03(17) . . ?
C8 Au5 C24 32.13(17) . . ?
C4 Au5 C22 32.29(16) . . ?
C8 Au5 C22 153.89(16) . . ?
C24 Au5 C22 122.04(17) . . ?
C4 Au5 Au3 86.22(12) . 2_666 ?
C8 Au5 Au3 89.78(12) . 2_666 ?
C24 Au5 Au3 112.27(12) . 2_666 ?
C22 Au5 Au3 104.92(12) . 2_666 ?
C4 Au5 Au3 86.97(11) . . ?
C8 Au5 Au3 88.37(11) . . ?
C24 Au5 Au3 109.82(11) . . ?
C22 Au5 Au3 112.37(11) . . ?
Au3 Au5 Au3 90.947(7) 2_666 . ?
C4 Au5 Rh4 133.20(12) . 2_666 ?
C8 Au5 Rh4 40.63(12) . 2_666 ?
C24 Au5 Rh4 72.75(12) . 2_666 ?
C22 Au5 Rh4 164.46(12) . 2_666 ?
Au3 Au5 Rh4 62.102(8) 2_666 2_666 ?
Au3 Au5 Rh4 61.998(8) . 2_666 ?
C4 Au5 Rh4 38.51(12) . . ?
C8 Au5 Rh4 135.30(12) . . ?
C24 Au5 Rh4 167.24(12) . . ?
C22 Au5 Rh4 70.67(11) . . ?
Au3 Au5 Rh4 61.851(8) 2_666 . ?
Au3 Au5 Rh4 60.605(7) . . ?
Rh4 Au5 Rh4 94.709(10) 2_666 . ?
C1 Rh1 C16 89.06(17) . . ?
C1 Rh1 C12 91.03(17) . . ?
C16 Rh1 C12 172.42(17) . . ?
C1 Rh1 C6 171.10(17) . . ?
C16 Rh1 C6 88.13(17) . . ?
C12 Rh1 C6 90.65(17) . . ?
C1 Rh1 P1 94.17(12) . . ?
C16 Rh1 P1 95.94(12) . . ?
C12 Rh1 P1 91.61(12) . . ?
C6 Rh1 P1 94.52(12) . . ?
C1 Rh1 Au2 87.58(12) . 2_775 ?
C16 Rh1 Au2 127.77(12) . 2_775 ?
C12 Rh1 Au2 44.68(12) . 2_775 ?
C6 Rh1 Au2 87.48(12) . 2_775 ?
P1 Rh1 Au2 136.29(3) . 2_775 ?
C1 Rh1 Au2 86.58(12) . . ?
C16 Rh1 Au2 43.91(12) . . ?
C12 Rh1 Au2 128.53(12) . . ?
C6 Rh1 Au2 85.53(12) . . ?
P1 Rh1 Au2 139.85(3) . . ?
Au2 Rh1 Au2 83.856(9) 2_775 . ?
C1 Rh1 Au6 42.52(12) . . ?
C16 Rh1 Au6 87.24(12) . . ?
C12 Rh1 Au6 87.71(12) . . ?
C6 Rh1 Au6 128.85(12) . . ?
P1 Rh1 Au6 136.62(3) . . ?
Au2 Rh1 Au6 57.225(7) 2_775 . ?
Au2 Rh1 Au6 57.530(7) . . ?
C1 Rh1 Au6 129.22(12) . 2_775 ?
C16 Rh1 Au6 86.13(12) . 2_775 ?
C12 Rh1 Au6 87.95(12) . 2_775 ?
C6 Rh1 Au6 42.13(12) . 2_775 ?
P1 Rh1 Au6 136.62(3) . 2_775 ?
Au2 Rh1 Au6 57.756(7) 2_775 2_775 ?
Au2 Rh1 Au6 56.515(7) . 2_775 ?
Au6 Rh1 Au6 86.729(9) . 2_775 ?
C4 Rh4 C14 86.96(17) . 2_666 ?
C4 Rh4 C10 91.29(17) . . ?
C14 Rh4 C10 171.53(18) 2_666 . ?
C4 Rh4 C8 171.70(18) . 2_666 ?
C14 Rh4 C8 89.72(17) 2_666 2_666 ?
C10 Rh4 C8 90.89(17) . 2_666 ?
C4 Rh4 P2 91.27(13) . . ?
C14 Rh4 P2 95.21(13) 2_666 . ?
C10 Rh4 P2 93.11(14) . . ?
C8 Rh4 P2 96.61(13) 2_666 . ?
C4 Rh4 Au5 127.69(13) . 2_666 ?
C14 Rh4 Au5 87.50(12) 2_666 2_666 ?
C10 Rh4 Au5 87.02(13) . 2_666 ?
C8 Rh4 Au5 44.46(13) 2_666 2_666 ?
P2 Rh4 Au5 141.04(3) . 2_666 ?
C4 Rh4 Au3 87.57(12) . . ?
C14 Rh4 Au3 128.55(12) 2_666 . ?
C10 Rh4 Au3 43.04(13) . . ?
C8 Rh4 Au3 88.56(13) 2_666 . ?
P2 Rh4 Au3 136.04(3) . . ?
Au5 Rh4 Au3 57.344(7) 2_666 . ?
C4 Rh4 Au5 42.42(13) . . ?
C14 Rh4 Au5 85.45(12) 2_666 . ?
C10 Rh4 Au5 87.67(12) . . ?
C8 Rh4 Au5 129.71(13) 2_666 . ?
P2 Rh4 Au5 133.67(3) . . ?
Au5 Rh4 Au5 85.289(10) 2_666 . ?
Au3 Rh4 Au5 57.972(7) . . ?
C4 Rh4 Au3 84.35(13) . 2_666 ?
C14 Rh4 Au3 42.31(12) 2_666 2_666 ?
C10 Rh4 Au3 129.27(13) . 2_666 ?
C8 Rh4 Au3 88.07(13) 2_666 2_666 ?
P2 Rh4 Au3 137.38(3) . 2_666 ?
Au5 Rh4 Au3 58.401(8) 2_666 2_666 ?
Au3 Rh4 Au3 86.235(9) . 2_666 ?
Au5 Rh4 Au3 56.378(7) . 2_666 ?
C76 P1 C30 103.7(2) . . ?
C76 P1 C78 106.9(2) . . ?
C30 P1 C78 100.9(2) . . ?
C76 P1 Rh1 110.25(14) . . ?
C30 P1 Rh1 117.06(15) . . ?
C78 P1 Rh1 116.75(15) . . ?
C46 P2 C56 106.9(2) . . ?
C46 P2 C62 104.8(2) . . ?
C56 P2 C62 99.2(2) . . ?
C46 P2 Rh4 110.12(15) . . ?
C56 P2 Rh4 116.58(15) . . ?
C62 P2 Rh4 118.03(16) . . ?
C18 C1 Rh1 175.9(4) . . ?
C18 C1 Au6 78.3(3) . . ?
Rh1 C1 Au6 98.51(18) . . ?
C22 C4 Rh4 173.5(4) . . ?
C22 C4 Au5 80.1(3) . . ?
Rh4 C4 Au5 99.06(19) . . ?
C28 C6 Rh1 176.3(4) . . ?
C28 C6 Au6 79.5(3) . 2_775 ?
Rh1 C6 Au6 98.89(17) . 2_775 ?
C24 C8 Rh4 173.7(4) . 2_666 ?
C24 C8 Au5 78.8(3) . . ?
Rh4 C8 Au5 94.91(18) 2_666 . ?
C42 C10 Rh4 175.4(4) . . ?
C42 C10 Au3 78.1(3) . . ?
Rh4 C10 Au3 97.3(2) . . ?
C38 C12 Rh1 175.8(4) . . ?
C38 C12 Au2 81.6(3) . 2_775 ?
Rh1 C12 Au2 94.23(17) . 2_775 ?
C20 C14 Rh4 174.6(4) . 2_666 ?
C20 C14 Au3 79.2(3) . . ?
Rh4 C14 Au3 98.76(18) 2_666 . ?
C50 C16 Rh1 175.1(4) . . ?
C50 C16 Au2 79.4(3) . . ?
Rh1 C16 Au2 96.02(17) . . ?
C1 C18 C64 158.5(4) . . ?
C1 C18 Au6 69.2(3) . . ?
C64 C18 Au6 131.8(3) . . ?
C14 C20 C82 162.4(5) . . ?
C14 C20 Au3 68.6(3) . . ?
C82 C20 Au3 128.8(3) . . ?
C4 C22 C32 160.9(5) . . ?
C4 C22 Au5 67.6(3) . . ?
C32 C22 Au5 131.5(3) . . ?
C8 C24 C68 162.3(5) . . ?
C8 C24 Au5 69.0(3) . . ?
C68 C24 Au5 127.9(3) . . ?
C60 C26 C88 119.0(4) . . ?
C60 C26 C38 120.9(4) . . ?
C88 C26 C38 120.1(4) . . ?
C6 C28 C36 162.6(5) . . ?
C6 C28 Au6 68.6(3) . 2_775 ?
C36 C28 Au6 128.6(3) . 2_775 ?
C112 C30 C34 118.9(4) . . ?
C112 C30 P1 118.4(3) . . ?
C34 C30 P1 122.7(3) . . ?
C52 C32 C54 119.1(4) . . ?
C52 C32 C22 119.6(4) . . ?
C54 C32 C22 121.2(4) . . ?
C48 C34 C30 119.5(4) . . ?
C48 C34 H34 120.3 . . ?
C30 C34 H34 120.3 . . ?
C74 C36 C110 119.1(4) . . ?
C74 C36 C28 121.0(4) . . ?
C110 C36 C28 119.9(4) . . ?
C12 C38 C26 165.7(5) . . ?
C12 C38 Au2 66.9(3) . 2_775 ?
C26 C38 Au2 127.3(3) . 2_775 ?
C108 C40 C56 119.8(5) . . ?
C108 C40 H40 120.1 . . ?
C56 C40 H40 120.1 . . ?
C10 C42 C80 157.0(5) . . ?
C10 C42 Au3 69.6(3) . . ?
C80 C42 Au3 133.0(3) . . ?
C62 C44 C122 119.2(5) . . ?
C62 C44 H44 120.4 . . ?
C122 C44 H44 120.4 . . ?
C98 C46 C100 119.5(4) . . ?
C98 C46 P2 119.8(4) . . ?
C100 C46 P2 119.9(4) . . ?
C81 C48 C34 121.3(4) . . ?
C81 C48 H48 119.4 . . ?
C34 C48 H48 119.4 . . ?
C16 C50 C66 163.9(5) . . ?
C16 C50 Au2 68.9(3) . . ?
C66 C50 Au2 127.0(3) . . ?
C136 C52 C32 120.2(4) . . ?
C136 C52 H52 119.9 . . ?
C32 C52 H52 119.9 . . ?
C134 C54 C32 119.7(5) . . ?
C134 C54 H54 120.2 . . ?
C32 C54 H54 120.2 . . ?
C9 C56 C40 119.0(4) . . ?
C9 C56 P2 122.2(4) . . ?
C40 C56 P2 118.3(3) . . ?
C105 C58 C68 119.1(5) . . ?
C105 C58 H58 120.4 . . ?
C68 C58 H58 120.4 . . ?
C116 C60 C26 120.0(4) . . ?
C116 C60 H60 120.0 . . ?
C26 C60 H60 120.0 . . ?
C44 C62 C126 119.5(4) . . ?
C44 C62 P2 122.5(4) . . ?
C126 C62 P2 117.9(4) . . ?
C84 C64 C130 119.3(4) . . ?
C84 C64 C18 122.0(4) . . ?
C130 C64 C18 118.6(4) . . ?
C70 C66 C90 118.8(4) . . ?
C70 C66 C50 121.4(4) . . ?
C90 C66 C50 119.7(4) . . ?
C102 C68 C58 119.8(5) . . ?
C102 C68 C24 121.7(5) . . ?
C58 C68 C24 118.5(5) . . ?
C140 C70 C66 119.8(5) . . ?
C140 C70 H70 120.1 . . ?
C66 C70 H70 120.1 . . ?
C116 C72 C128 118.4(4) . . ?
C116 C72 H72 120.8 . . ?
C128 C72 H72 120.8 . . ?
C36 C74 C75 120.5(5) . . ?
C36 C74 H74 119.8 . . ?
C75 C74 H74 119.8 . . ?
C86 C76 C96 119.4(4) . . ?
C86 C76 P1 120.0(3) . . ?
C96 C76 P1 120.0(4) . . ?
C142 C78 C104 118.9(4) . . ?
C142 C78 P1 122.0(4) . . ?
C104 C78 P1 118.6(3) . . ?
C37 C80 C114 119.6(4) . . ?
C37 C80 C42 123.5(4) . . ?
C114 C80 C42 116.9(4) . . ?
C124 C82 C132 119.6(4) . . ?
C124 C82 C20 120.5(4) . . ?
C132 C82 C20 119.7(4) . . ?
C64 C84 C39 119.7(5) . . ?
C64 C84 H84 120.1 . . ?
C39 C84 H84 120.1 . . ?
C106 C86 C76 120.3(5) . . ?
C106 C86 H86 119.8 . . ?
C76 C86 H86 119.8 . . ?
C128 C88 C26 119.7(4) . . ?
C128 C88 H88 120.1 . . ?
C26 C88 H88 120.1 . . ?
C23 C90 C66 120.2(5) . . ?
C23 C90 H90 119.9 . . ?
C66 C90 H90 119.9 . . ?
C140 C92 C23 118.5(5) . . ?
C140 C92 H92 120.8 . . ?
C23 C92 H92 120.8 . . ?
C93 C94 C108 120.4(5) . . ?
C93 C94 H94 119.8 . . ?
C108 C94 H94 119.8 . . ?
C5 C96 C76 119.8(5) . . ?
C5 C96 H96 120.1 . . ?
C76 C96 H96 120.1 . . ?
C46 C98 C103 119.9(5) . . ?
C46 C98 H98 120.0 . . ?
C103 C98 H98 120.0 . . ?
C118 C100 C46 119.7(5) . . ?
C118 C100 H100 120.2 . . ?
C46 C100 H100 120.2 . . ?
C49 C102 C68 120.0(5) . . ?
C49 C102 H102 120.0 . . ?
C68 C102 H102 120.0 . . ?
C91 C104 C78 120.1(5) . . ?
C91 C104 H104 120.0 . . ?
C78 C104 H104 120.0 . . ?
C86 C106 C77 120.0(5) . . ?
C86 C106 H106 120.0 . . ?
C77 C106 H106 120.0 . . ?
C94 C108 C40 120.2(5) . . ?
C94 C108 H108 119.9 . . ?
C40 C108 H108 119.9 . . ?
C101 C110 C36 119.6(5) . . ?
C101 C110 H110 120.2 . . ?
C36 C110 H110 120.2 . . ?
C120 C112 C30 120.3(4) . . ?
C120 C112 H112 119.9 . . ?
C30 C112 H112 119.9 . . ?
C83 C114 C80 119.9(5) . . ?
C83 C114 H114 120.0 . . ?
C80 C114 H114 120.0 . . ?
C60 C116 C72 121.6(4) . . ?
C60 C116 C144 119.3(4) . . ?
C72 C116 C144 119.1(4) . . ?
C51 C118 C100 120.4(5) . . ?
C51 C118 H118 119.8 . . ?
C100 C118 H118 119.8 . . ?
C81 C120 C112 120.1(5) . . ?
C81 C120 H120 119.9 . . ?
C112 C120 H120 119.9 . . ?
C99 C122 C44 121.2(5) . . ?
C99 C122 H122 119.4 . . ?
C44 C122 H122 119.4 . . ?
C82 C124 C95 119.9(5) . . ?
C82 C124 H124 120.1 . . ?
C95 C124 H124 120.1 . . ?
C62 C126 C19 120.6(5) . . ?
C62 C126 H126 119.7 . . ?
C19 C126 H126 119.7 . . ?
C88 C128 C72 121.3(4) . . ?
C88 C128 C21 119.2(5) . . ?
C72 C128 C21 119.5(4) . . ?
C43 C130 C64 120.0(4) . . ?
C43 C130 H130 120.0 . . ?
C64 C130 H130 120.0 . . ?
C82 C132 C11 119.5(5) . . ?
C82 C132 H132 120.3 . . ?
C11 C132 H132 120.3 . . ?
C54 C134 C73 121.5(5) . . ?
C54 C134 C13 117.5(5) . . ?
C73 C134 C13 120.9(5) . . ?
C52 C136 C73 121.1(5) . . ?
C52 C136 C3 118.3(4) . . ?
C73 C136 C3 120.6(4) . . ?
C101 C138 C75 119.5(5) . . ?
C101 C138 H138 120.2 . . ?
C75 C138 H138 120.2 . . ?
C92 C140 C70 121.3(5) . . ?
C92 C140 C89 120.4(4) . . ?
C70 C140 C89 118.2(5) . . ?
C78 C142 C25 119.9(5) . . ?
C78 C142 H142 120.0 . . ?
C25 C142 H142 120.0 . . ?
F1 C144 F8 106.8(4) . . ?
F1 C144 F28 106.5(4) . . ?
F8 C144 F28 105.5(4) . . ?
F1 C144 C116 113.2(4) . . ?
F8 C144 C116 112.2(4) . . ?
F28 C144 C116 112.1(5) . . ?
C93 C9 C56 120.2(5) . . ?
C93 C9 H9 119.9 . . ?
C56 C9 H9 119.9 . . ?
C134 C73 C136 118.3(4) . . ?
C134 C73 H73 120.8 . . ?
C136 C73 H73 120.8 . . ?
C80 C37 C41 119.6(5) . . ?
C80 C37 H37 120.2 . . ?
C41 C37 H37 120.2 . . ?
C138 C75 C74 119.9(5) . . ?
C138 C75 C53 118.6(5) . . ?
C74 C75 C53 121.4(6) . . ?
C138 C75 C137 123.5(10) . . ?
C74 C75 C137 116.2(10) . . ?
C99 C19 C126 119.8(5) . . ?
C99 C19 H19 120.1 . . ?
C126 C19 H19 120.1 . . ?
C5 C77 C106 119.8(5) . . ?
C5 C77 H77 120.1 . . ?
C106 C77 H77 120.1 . . ?
C85 C39 C84 121.2(5) . . ?
C85 C39 C57 120.9(5) . . ?
C84 C39 C57 117.8(5) . . ?
F12 C79 F26 107.3(5) . . ?
F12 C79 F24 107.1(5) . . ?
F26 C79 F24 105.8(4) . . ?
F12 C79 C43 113.0(4) . . ?
F26 C79 C43 111.6(5) . . ?
F24 C79 C43 111.7(5) . . ?
C96 C5 C77 120.6(5) . . ?
C96 C5 H5 119.7 . . ?
C77 C5 H5 119.7 . . ?
C48 C81 C120 119.9(4) . . ?
C48 C81 H81 120.0 . . ?
C120 C81 H81 120.0 . . ?
C45 C41 C37 121.2(5) . . ?
C45 C41 C121 118.8(8) . . ?
C37 C41 C121 120.0(8) . . ?
C45 C41 C35 119.0(7) . . ?
C37 C41 C35 119.5(7) . . ?
C114 C83 C45 121.1(5) . . ?
C114 C83 C29 117.2(6) . . ?
C45 C83 C29 121.4(6) . . ?
C114 C83 C143 118.4(8) . . ?
C45 C83 C143 119.4(8) . . ?
F54 C21 F48 108.2(6) . . ?
F54 C21 F36 106.2(5) . . ?
F48 C21 F36 103.8(5) . . ?
F54 C21 C128 112.8(5) . . ?
F48 C21 C128 113.0(4) . . ?
F36 C21 C128 112.3(5) . . ?
C39 C85 C43 119.0(4) . . ?
C39 C85 H85 120.5 . . ?
C43 C85 H85 120.5 . . ?
C130 C43 C85 120.6(5) . . ?
C130 C43 C79 121.0(5) . . ?
C85 C43 C79 118.4(4) . . ?
C25 C87 C91 119.9(5) . . ?
C25 C87 H87 120.1 . . ?
C91 C87 H87 120.1 . . ?
C107 C11 C132 120.6(5) . . ?
C107 C11 C55 120.2(5) . . ?
C132 C11 C55 119.2(5) . . ?
F40 C89 F34 105.1(5) . . ?
F40 C89 F52 107.1(5) . . ?
F34 C89 F52 104.7(5) . . ?
F40 C89 C140 113.3(4) . . ?
F34 C89 C140 113.0(4) . . ?
F52 C89 C140 113.0(5) . . ?
C83 C45 C41 118.5(5) . . ?
C83 C45 H45 120.7 . . ?
C41 C45 H45 120.7 . . ?
C87 C91 C104 120.5(5) . . ?
C87 C91 H91 119.7 . . ?
C104 C91 H91 119.7 . . ?
C90 C23 C92 121.2(5) . . ?
C90 C23 C111 117.2(7) . . ?
C92 C23 C111 121.2(7) . . ?
C90 C23 C141 119.0(6) . . ?
C92 C23 C141 119.3(6) . . ?
C94 C93 C9 120.3(5) . . ?
C94 C93 H93 119.8 . . ?
C9 C93 H93 119.8 . . ?
C105 C47 C49 119.6(5) . . ?
C105 C47 H47 120.2 . . ?
C49 C47 H47 120.2 . . ?
C107 C95 C124 120.5(5) . . ?
C107 C95 C117 119.1(7) . . ?
C124 C95 C117 120.4(7) . . ?
C107 C95 C139 122.4(8) . . ?
C124 C95 C139 117.1(8) . . ?
F4 C3 F22 106.8(4) . . ?
F4 C3 F6 106.0(4) . . ?
F22 C3 F6 107.3(4) . . ?
F4 C3 C136 112.4(4) . . ?
F22 C3 C136 112.7(4) . . ?
F6 C3 C136 111.3(4) . . ?
F38 C97 F9 101.8(7) . . ?
F38 C97 F58 109.3(7) . . ?
F9 C97 F58 106.3(7) . . ?
F38 C97 C101 114.0(6) . . ?
F9 C97 C101 112.9(6) . . ?
F58 C97 C101 111.9(7) . . ?
C102 C49 C47 120.6(6) . . ?
C102 C49 C59 121.0(6) . . ?
C47 C49 C59 118.4(5) . . ?
C122 C99 C19 119.8(5) . . ?
C122 C99 H99 120.1 . . ?
C19 C99 H99 120.1 . . ?
C87 C25 C142 120.8(5) . . ?
C87 C25 H25 119.6 . . ?
C142 C25 H25 119.6 . . ?
C138 C101 C110 121.3(5) . . ?
C138 C101 C69 115.9(10) . . ?
C110 C101 C69 122.5(10) . . ?
C138 C101 C97 120.2(5) . . ?
C110 C101 C97 118.4(6) . . ?
C118 C51 C103 119.9(5) . . ?
C118 C51 H51 120.1 . . ?
C103 C51 H51 120.1 . . ?
C98 C103 C51 120.6(5) . . ?
C98 C103 H103 119.7 . . ?
C51 C103 H103 119.7 . . ?
F16 C13 F10 106.1(5) . . ?
F16 C13 F14 107.7(5) . . ?
F10 C13 F14 105.0(5) . . ?
F16 C13 C134 112.8(5) . . ?
F10 C13 C134 113.0(5) . . ?
F14 C13 C134 111.7(5) . . ?
C47 C105 C58 121.0(6) . . ?
C47 C105 C113 114.7(8) . . ?
C58 C105 C113 124.3(9) . . ?
C47 C105 C71 122.6(6) . . ?
C58 C105 C71 116.4(6) . . ?
F50 C53 F5 104.8(7) . . ?
F50 C53 F62 105.3(7) . . ?
F5 C53 F62 109.0(8) . . ?
F50 C53 C75 114.8(7) . . ?
F5 C53 C75 110.0(6) . . ?
F62 C53 C75 112.4(6) . . ?
C95 C107 C11 119.8(5) . . ?
C95 C107 H107 120.1 . . ?
C11 C107 H107 120.1 . . ?
C7 C27 C109 121.9(7) . . ?
C7 C27 H27 119.1 . . ?
C109 C27 H27 119.1 . . ?
C115 C109 C27 121.5(7) . . ?
C115 C109 H109 119.2 . . ?
C27 C109 H109 119.2 . . ?
F32 C55 F35 106.1(5) . . ?
F32 C55 F69 105.8(6) . . ?
F35 C55 F69 107.5(6) . . ?
F32 C55 C11 112.4(6) . . ?
F35 C55 C11 111.6(6) . . ?
F69 C55 C11 113.0(5) . . ?
F23 C111 F47 106.8(13) . . ?
F23 C111 F30 109.4(13) . . ?
F47 C111 F30 107.5(15) . . ?
F23 C111 C23 114.5(11) . . ?
F47 C111 C23 107.6(11) . . ?
F30 C111 C23 110.8(13) . . ?
C27 C7 C61 116.8(7) . . ?
C27 C7 C15 120.3(7) . . ?
C61 C7 C15 122.9(7) . . ?
F46 C113 F68 111.5(15) . . ?
F46 C113 F37 107.1(15) . . ?
F68 C113 F37 108.7(14) . . ?
F46 C113 C105 111.2(14) . . ?
F68 C113 C105 106.6(12) . . ?
F37 C113 C105 111.8(13) . . ?
F56 C57 F42 108.8(6) . . ?
F56 C57 F18 105.1(5) . . ?
F42 C57 F18 105.4(6) . . ?
F56 C57 C39 113.6(6) . . ?
F42 C57 C39 112.4(5) . . ?
F18 C57 C39 111.0(6) . . ?
C109 C115 C119 117.1(7) . . ?
C109 C115 H115 121.4 . . ?
C119 C115 H115 121.4 . . ?
F39 C29 F19 103.8(8) . . ?
F39 C29 F44 106.5(8) . . ?
F19 C29 F44 109.8(8) . . ?
F39 C29 C83 113.6(7) . . ?
F19 C29 C83 113.0(7) . . ?
F44 C29 C83 109.7(7) . . ?
F43 C117 F41 111.4(11) . . ?
F43 C117 F45 104.1(12) . . ?
F41 C117 F45 106.0(11) . . ?
F43 C117 C95 113.2(9) . . ?
F41 C117 C95 111.5(10) . . ?
F45 C117 C95 110.1(9) . . ?
F20 C59 F66 106.5(7) . . ?
F20 C59 F60 104.9(6) . . ?
F66 C59 F60 106.5(5) . . ?
F20 C59 C49 113.8(5) . . ?
F66 C59 C49 112.4(6) . . ?
F60 C59 C49 112.1(6) . . ?
C61 C119 C115 122.5(7) . . ?
C61 C119 H119 118.7 . . ?
C115 C119 H119 118.7 . . ?
C7 C15 H15A 109.5 . . ?
C7 C15 H15B 109.5 . . ?
H15A C15 H15B 109.5 . . ?
C7 C15 H15C 109.5 . . ?
H15A C15 H15C 109.5 . . ?
H15B C15 H15C 109.5 . . ?
F64 C121 F21 111.2(13) . . ?
F64 C121 F11 107.8(13) . . ?
F21 C121 F11 99.0(12) . . ?
F64 C121 C41 114.7(12) . . ?
F21 C121 C41 110.6(11) . . ?
F11 C121 C41 112.5(11) . . ?
C119 C61 C7 120.2(7) . . ?
C119 C61 H61 119.9 . . ?
C7 C61 H61 119.9 . . ?
C63 C123 C125 121.9(8) . . ?
C63 C123 H123 119.0 . . ?
C125 C123 H123 119.0 . . ?
C129 C31 C33 118(2) . . ?
C129 C31 H31 121.0 . . ?
C33 C31 H31 121.0 . . ?
C123 C125 C127 116.8(9) . . ?
C123 C125 C17 120.1(8) . . ?
C127 C125 C17 123.1(9) . . ?
C123 C63 C65 121.6(9) . . ?
C123 C63 H63 119.2 . . ?
C65 C63 H63 119.2 . . ?
C131 C127 C125 119.6(9) . . ?
C131 C127 H127 120.2 . . ?
C125 C127 H127 120.2 . . ?
C129 C2 C135 118(2) . . ?
C129 C2 H2 121.1 . . ?
C135 C2 H2 121.1 . . ?
C31 C129 C2 122.7(19) . . ?
C31 C129 C67 119(2) . . ?
C2 C129 C67 119(2) . . ?
C63 C65 C131 117.3(10) . . ?
C63 C65 H65 121.3 . . ?
C131 C65 H65 121.3 . . ?
C127 C131 C65 122.7(9) . . ?
C127 C131 H131 118.6 . . ?
C65 C131 H131 118.6 . . ?
C133 C33 C31 120(2) . . ?
C133 C33 H33 120.2 . . ?
C31 C33 H33 120.2 . . ?
C33 C133 C135 121(2) . . ?
C33 C133 H133 119.4 . . ?
C135 C133 H133 119.4 . . ?
C129 C67 H67A 109.5 . . ?
C129 C67 H67B 109.5 . . ?
H67A C67 H67B 109.5 . . ?
C129 C67 H67C 109.5 . . ?
H67A C67 H67C 109.5 . . ?
H67B C67 H67C 109.5 . . ?
C2 C135 C133 119(2) . . ?
C2 C135 H135 120.3 . . ?
C133 C135 H135 120.3 . . ?
C125 C17 H17A 109.5 . . ?
C125 C17 H17B 109.5 . . ?
H17A C17 H17B 109.5 . . ?
C125 C17 H17C 109.5 . . ?
H17A C17 H17C 109.5 . . ?
H17B C17 H17C 109.5 . . ?
F3 C137 F49 109.2(18) . . ?
F3 C137 F25 95.6(16) . . ?
F49 C137 F25 101.0(17) . . ?
F3 C137 C75 115.8(15) . . ?
F49 C137 C75 114.2(15) . . ?
F25 C137 C75 118.8(16) . . ?
F51 C69 F53 104.1(19) . . ?
F51 C69 F13 109.0(19) . . ?
F53 C69 F13 108(2) . . ?
F51 C69 C101 112.1(16) . . ?
F53 C69 C101 109.4(16) . . ?
F13 C69 C101 113.4(18) . . ?
F55 C139 F27 116.4(15) . . ?
F55 C139 F7 98.2(14) . . ?
F27 C139 F7 102.4(14) . . ?
F55 C139 C95 112.6(12) . . ?
F27 C139 C95 112.2(12) . . ?
F7 C139 C95 113.9(13) . . ?
F59 C35 F57 105.5(11) . . ?
F59 C35 F29 105.8(10) . . ?
F57 C35 F29 107.7(11) . . ?
F59 C35 C41 114.4(9) . . ?
F57 C35 C41 112.6(9) . . ?
F29 C35 C41 110.3(9) . . ?
F31 C141 F15 106.4(9) . . ?
F31 C141 F61 105.3(9) . . ?
F15 C141 F61 104.1(9) . . ?
F31 C141 C23 115.1(8) . . ?
F15 C141 C23 113.5(9) . . ?
F61 C141 C23 111.6(8) . . ?
F63 C71 F2 106.0(8) . . ?
F63 C71 F65 105.2(8) . . ?
F2 C71 F65 104.2(8) . . ?
F63 C71 C105 114.2(8) . . ?
F2 C71 C105 115.9(7) . . ?
F65 C71 C105 110.3(8) . . ?
F17 C143 F33 103.5(14) . . ?
F17 C143 F67 106.0(17) . . ?
F33 C143 F67 102.6(15) . . ?
F17 C143 C83 115.4(14) . . ?
F33 C143 C83 118.6(13) . . ?
F67 C143 C83 109.3(12) . . ?
C145 C67A H67D 109.5 . . ?
C145 C67A H67E 109.5 . . ?
H67D C67A H67E 109.5 . . ?
C145 C67A H67F 109.5 . . ?
H67D C67A H67F 109.5 . . ?
H67E C67A H67F 109.5 . . ?
C33A C31A C145 120.0 . . ?
C33A C31A H31A 120.0 . . ?
C145 C31A H31A 120.0 . . ?
C1A C33A C31A 120.0 . . ?
C1A C33A H33A 120.0 . . ?
C31A C33A H33A 120.0 . . ?
C1B C1A C33A 120.0 . . ?
C1B C1A H1A 120.0 . . ?
C33A C1A H1A 120.0 . . ?
C1A C1B C2A 120.0 . . ?
C1A C1B H1B 120.0 . . ?
C2A C1B H1B 120.0 . . ?
C145 C2A C1B 120.0 . . ?
C145 C2A H2A 120.0 . . ?
C1B C2A H2A 120.0 . . ?
C2A C145 C31A 120.0 . . ?
C2A C145 C67A 120.5(7) . . ?
C31A C145 C67A 119.5(7) . . ?

loop_
_geom_bond_atom_site_label_1
_geom_bond_atom_site_label_2
_geom_bond_distance
_geom_bond_site_symmetry_2
_geom_bond_publ_flag
Au6 C1 2.159(4) . ?
Au6 C6 2.161(4) 2_775 ?
Au6 C18 2.261(4) . ?
Au6 C28 2.282(4) 2_775 ?
Au6 Au2 2.9860(3) 2_775 ?
Au6 Au2 3.0233(2) . ?
Au6 Rh1 3.1592(3) . ?
Au6 Rh1 3.1830(4) 2_775 ?
Au3 C14 2.157(4) . ?
Au3 C10 2.161(5) . ?
Au3 C42 2.255(5) . ?
Au3 C20 2.275(5) . ?
Au3 Au5 2.9910(3) 2_666 ?
Au3 Au5 3.0552(2) . ?
Au3 Rh4 3.1398(4) . ?
Au3 Rh4 3.1670(4) 2_666 ?
Au2 C12 2.167(4) 2_775 ?
Au2 C16 2.178(4) . ?
Au2 C50 2.295(4) . ?
Au2 C38 2.331(4) 2_775 ?
Au2 Rh1 3.0742(4) 2_775 ?
Au2 Rh1 3.1231(4) . ?
Au5 C4 2.162(4) . ?
Au5 C8 2.175(5) . ?
Au5 C24 2.285(5) . ?
Au5 C22 2.304(5) . ?
Au5 Rh4 3.0936(4) 2_666 ?
Au5 Rh4 3.1646(4) . ?
Rh1 C1 2.009(4) . ?
Rh1 C16 2.022(4) . ?
Rh1 C12 2.026(4) . ?
Rh1 C6 2.027(4) . ?
Rh1 P1 2.2510(11) . ?
Rh4 C4 1.995(4) . ?
Rh4 C14 2.013(4) 2_666 ?
Rh4 C10 2.018(5) . ?
Rh4 C8 2.022(4) 2_666 ?
Rh4 P2 2.2494(12) . ?
P1 C76 1.813(4) . ?
P1 C30 1.819(4) . ?
P1 C78 1.827(5) . ?
P2 C46 1.806(5) . ?
P2 C56 1.829(5) . ?
P2 C62 1.831(4) . ?
F1 C144 1.338(6) . ?
C1 C18 1.238(6) . ?
F4 C3 1.331(7) . ?
F6 C3 1.343(6) . ?
C4 C22 1.249(6) . ?
F8 C144 1.343(7) . ?
F10 C13 1.334(8) . ?
C6 C28 1.229(6) . ?
C8 C24 1.239(7) . ?
C10 C42 1.230(6) . ?
C12 C38 1.230(6) . ?
F12 C79 1.330(7) . ?
F14 C13 1.350(7) . ?
F16 C13 1.331(6) . ?
C14 C20 1.233(6) . ?
C16 C50 1.225(6) . ?
F18 C57 1.335(8) . ?
F20 C59 1.320(9) . ?
C18 C64 1.441(6) . ?
F22 C3 1.338(6) . ?
F24 C79 1.341(7) . ?
F26 C79 1.339(7) . ?
F28 C144 1.350(6) . ?
F30 C111 1.339(14) . ?
C20 C82 1.455(6) . ?
C22 C32 1.443(6) . ?
C24 C68 1.448(6) . ?
F32 C55 1.321(7) . ?
C26 C60 1.403(6) . ?
C26 C88 1.404(6) . ?
C26 C38 1.446(6) . ?
C28 C36 1.457(6) . ?
F34 C89 1.320(7) . ?
C30 C112 1.396(6) . ?
C30 C34 1.400(6) . ?
C32 C52 1.382(7) . ?
C32 C54 1.403(6) . ?
F36 C21 1.331(7) . ?
C34 C48 1.395(6) . ?
C34 H34 0.9500 . ?
F38 C97 1.323(9) . ?
C36 C74 1.388(7) . ?
C36 C110 1.397(7) . ?
C40 C108 1.385(7) . ?
C40 C56 1.402(6) . ?
C40 H40 0.9500 . ?
F40 C89 1.313(6) . ?
F42 C57 1.328(7) . ?
C42 C80 1.442(6) . ?
C44 C62 1.391(7) . ?
C44 C122 1.402(7) . ?
C44 H44 0.9500 . ?
F44 C29 1.344(11) . ?
C46 C98 1.385(7) . ?
C46 C100 1.403(7) . ?
C48 C81 1.364(7) . ?
C48 H48 0.9500 . ?
F46 C113 1.306(15) . ?
C50 C66 1.442(6) . ?
F48 C21 1.299(7) . ?
C52 C136 1.378(7) . ?
C52 H52 0.9500 . ?
C54 C134 1.376(7) . ?
C54 H54 0.9500 . ?
F50 C53 1.297(9) . ?
F52 C89 1.324(6) . ?
F54 C21 1.292(7) . ?
C56 C9 1.395(6) . ?
C58 C105 1.394(7) . ?
C58 C68 1.410(7) . ?
C58 H58 0.9500 . ?
C60 C116 1.378(6) . ?
C60 H60 0.9500 . ?
C62 C126 1.391(7) . ?
C64 C84 1.394(6) . ?
C64 C130 1.401(6) . ?
C66 C70 1.399(7) . ?
C66 C90 1.400(7) . ?
C68 C102 1.394(8) . ?
C70 C140 1.397(7) . ?
C70 H70 0.9500 . ?
C72 C116 1.385(7) . ?
C72 C128 1.393(7) . ?
C72 H72 0.9500 . ?
C74 C75 1.387(7) . ?
C74 H74 0.9500 . ?
C76 C86 1.387(6) . ?
C76 C96 1.398(6) . ?
C78 C142 1.388(7) . ?
C78 C104 1.403(7) . ?
C80 C37 1.389(7) . ?
C80 C114 1.395(7) . ?
C82 C124 1.387(7) . ?
C82 C132 1.387(7) . ?
C84 C39 1.398(6) . ?
C84 H84 0.9500 . ?
F56 C57 1.313(9) . ?
C86 C106 1.382(7) . ?
C86 H86 0.9500 . ?
F58 C97 1.345(9) . ?
C88 C128 1.386(6) . ?
C88 H88 0.9500 . ?
F60 C59 1.343(8) . ?
C90 C23 1.386(7) . ?
C90 H90 0.9500 . ?
C92 C140 1.382(8) . ?
C92 C23 1.390(8) . ?
C92 H92 0.9500 . ?
C94 C93 1.371(8) . ?
C94 C108 1.378(8) . ?
C94 H94 0.9500 . ?
C96 C5 1.378(7) . ?
C96 H96 0.9500 . ?
C98 C103 1.386(7) . ?
C98 H98 0.9500 . ?
C100 C118 1.391(7) . ?
C100 H100 0.9500 . ?
C102 C49 1.387(7) . ?
C102 H102 0.9500 . ?
F62 C53 1.338(10) . ?
F64 C121 1.275(17) . ?
C104 C91 1.381(7) . ?
C104 H104 0.9500 . ?
C106 C77 1.387(8) . ?
C106 H106 0.9500 . ?
F66 C59 1.327(8) . ?
F68 C113 1.320(16) . ?
C108 H108 0.9500 . ?
F69 C55 1.334(8) . ?
C110 C101 1.380(7) . ?
C110 H110 0.9500 . ?
C112 C120 1.395(7) . ?
C112 H112 0.9500 . ?
C114 C83 1.385(7) . ?
C114 H114 0.9500 . ?
F35 C55 1.326(7) . ?
C116 C144 1.488(7) . ?
C118 C51 1.372(9) . ?
C118 H118 0.9500 . ?
C120 C81 1.379(7) . ?
C120 H120 0.9500 . ?
C122 C99 1.368(8) . ?
C122 H122 0.9500 . ?
C124 C95 1.397(7) . ?
C124 H124 0.9500 . ?
C126 C19 1.393(7) . ?
C126 H126 0.9500 . ?
C128 C21 1.503(7) . ?
C130 C43 1.383(6) . ?
C130 H130 0.9500 . ?
C132 C11 1.401(7) . ?
C132 H132 0.9500 . ?
C134 C73 1.378(8) . ?
C134 C13 1.501(7) . ?
C136 C73 1.390(7) . ?
C136 C3 1.506(7) . ?
C138 C101 1.369(8) . ?
C138 C75 1.387(8) . ?
C138 H138 0.9500 . ?
C140 C89 1.492(7) . ?
C142 C25 1.392(7) . ?
C142 H142 0.9500 . ?
C9 C93 1.384(7) . ?
C9 H9 0.9500 . ?
C73 H73 0.9500 . ?
C37 C41 1.394(7) . ?
C37 H37 0.9500 . ?
C75 C53 1.493(9) . ?
C75 C137 1.510(16) . ?
C19 C99 1.388(8) . ?
C19 H19 0.9500 . ?
C77 C5 1.381(8) . ?
C77 H77 0.9500 . ?
C39 C85 1.369(7) . ?
C39 C57 1.492(8) . ?
C79 C43 1.497(7) . ?
C5 H5 0.9500 . ?
C81 H81 0.9500 . ?
C41 C45 1.389(8) . ?
C41 C121 1.495(13) . ?
C41 C35 1.511(11) . ?
C83 C45 1.388(8) . ?
C83 C29 1.495(9) . ?
C83 C143 1.523(15) . ?
C85 C43 1.403(7) . ?
C85 H85 0.9500 . ?
F9 C97 1.329(10) . ?
C87 C25 1.369(9) . ?
C87 C91 1.378(8) . ?
C87 H87 0.9500 . ?
C11 C107 1.375(8) . ?
C11 C55 1.508(8) . ?
C45 H45 0.9500 . ?
C91 H91 0.9500 . ?
C23 C111 1.498(14) . ?
C23 C141 1.502(10) . ?
C93 H93 0.9500 . ?
F37 C113 1.358(15) . ?
C47 C105 1.382(9) . ?
C47 C49 1.392(9) . ?
C47 H47 0.9500 . ?
C95 C107 1.369(9) . ?
C95 C117 1.503(12) . ?
C95 C139 1.516(14) . ?
C97 C101 1.511(9) . ?
C49 C59 1.490(10) . ?
F19 C29 1.328(9) . ?
C99 H99 0.9500 . ?
C25 H25 0.9500 . ?
C101 C69 1.484(17) . ?
C51 C103 1.386(9) . ?
C51 H51 0.9500 . ?
C103 H103 0.9500 . ?
C105 C113 1.475(15) . ?
C105 C71 1.518(10) . ?
F39 C29 1.316(11) . ?
C53 F5 1.327(9) . ?
C107 H107 0.9500 . ?
C27 C7 1.362(9) . ?
C27 C109 1.383(10) . ?
C27 H27 0.9500 . ?
C109 C115 1.357(10) . ?
C109 H109 0.9500 . ?
C111 F23 1.326(15) . ?
C111 F47 1.327(16) . ?
C7 C61 1.416(10) . ?
C7 C15 1.486(10) . ?
C115 C119 1.385(11) . ?
C115 H115 0.9500 . ?
F41 C117 1.316(13) . ?
C117 F43 1.285(13) . ?
C117 F45 1.338(15) . ?
C119 C61 1.354(11) . ?
C119 H119 0.9500 . ?
C15 H15A 0.9800 . ?
C15 H15B 0.9800 . ?
C15 H15C 0.9800 . ?
C121 F21 1.331(15) . ?
C121 F11 1.355(16) . ?
C61 H61 0.9500 . ?
C123 C63 1.350(12) . ?
C123 C125 1.370(11) . ?
C123 H123 0.9500 . ?
C31 C129 1.378(17) . ?
C31 C33 1.383(18) . ?
C31 H31 0.9500 . ?
C125 C127 1.410(11) . ?
C125 C17 1.517(14) . ?
C63 C65 1.356(12) . ?
C63 H63 0.9500 . ?
C127 C131 1.344(14) . ?
C127 H127 0.9500 . ?
C2 C129 1.383(17) . ?
C2 C135 1.385(18) . ?
C2 H2 0.9500 . ?
C129 C67 1.45(2) . ?
C65 C131 1.371(13) . ?
C65 H65 0.9500 . ?
C131 H131 0.9500 . ?
C33 C133 1.367(18) . ?
C33 H33 0.9500 . ?
C133 C135 1.395(18) . ?
C133 H133 0.9500 . ?
C67 H67A 0.9800 . ?
C67 H67B 0.9800 . ?
C67 H67C 0.9800 . ?
C135 H135 0.9500 . ?
C17 H17A 0.9800 . ?
C17 H17B 0.9800 . ?
C17 H17C 0.9800 . ?
F3 C137 1.306(18) . ?
F49 C137 1.329(18) . ?
C137 F25 1.346(18) . ?
F51 C69 1.300(18) . ?
F13 C69 1.336(18) . ?
F53 C69 1.308(19) . ?
F27 C139 1.312(16) . ?
C139 F55 1.306(16) . ?
C139 F7 1.353(17) . ?
C35 F59 1.289(14) . ?
C35 F57 1.313(12) . ?
C35 F29 1.371(15) . ?
F15 C141 1.339(11) . ?
C141 F31 1.333(11) . ?
C141 F61 1.345(11) . ?
F63 C71 1.321(10) . ?
F2 C71 1.340(11) . ?
F65 C71 1.369(9) . ?
F33 C143 1.338(18) . ?
F67 C143 1.341(16) . ?
F17 C143 1.332(18) . ?
C67A C145 1.461(15) . ?
C67A H67D 0.9800 . ?
C67A H67E 0.9800 . ?
C67A H67F 0.9800 . ?
C31A C33A 1.3900 . ?
C31A C145 1.3900 . ?
C31A H31A 0.9500 . ?
C33A C1A 1.3900 . ?
C33A H33A 0.9500 . ?
C1A C1B 1.3900 . ?
C1A H1A 0.9500 . ?
C1B C2A 1.3900 . ?
C1B H1B 0.9500 . ?
C2A C145 1.3900 . ?
C2A H2A 0.9500 . ?
